data_7135031
loop_
_publ_author_name
'Wieneke, Jan'
'Cirigliano, Francesco'
'Schorpp, Marcel'

_publ_section_title
;
 A diazadiphospholenium cation featuring a reactive P&#xe006;P bond:
 synthesis and reversible main-group bond activation.
;
_journal_issue 90
_journal_name_full 'Chemical communications (Cambridge, England)'
_journal_page_first 17601
_journal_page_last 17604
_journal_paper_doi 10.1039/d5cc04820f
_journal_volume 61
_journal_year 2025
_chemical_formula_moiety 'C64 H82 N4 P2, 0.625[C6H14]'
_chemical_formula_sum 'C67.76 H90.76 N4 P2'
_chemical_formula_weight 1023.26
_space_group_crystal_system triclinic
_space_group_IT_number 2
_space_group_name_Hall '-P 1'
_space_group_name_H-M_alt 'P -1'
_atom_sites_solution_hydrogens geom
_atom_sites_solution_primary dual
_audit_creation_date 2025-08-13
_audit_creation_method
;
Olex2 1.5
(compiled 2025.07.13 svn.rb7424aed for OlexSys, GUI svn.r7314)
;
_audit_update_record
;
2025-08-13 deposited with the CCDC.	2025-09-29 downloaded from the CCDC.
;
_cell_angle_alpha 85.4330(10)
_cell_angle_beta 87.2380(10)
_cell_angle_gamma 68.4110(10)
_cell_formula_units_Z 4
_cell_length_a 12.09990(10)
_cell_length_b 14.60520(10)
_cell_length_c 41.8681(4)
_cell_measurement_reflns_used 57715
_cell_measurement_temperature 288(5)
_cell_measurement_theta_max 74.7480
_cell_measurement_theta_min 3.2270
_cell_volume 6856.66(11)
_computing_cell_refinement 'CrysAlisPro 1.171.44.100a (Rigaku OD, 2025)'
_computing_data_collection 'CrysAlisPro system (CCD 43.105a 64-bit (release 11-01-2024))'
_computing_data_reduction 'CrysAlisPro 1.171.44.100a (Rigaku OD, 2025)'
_computing_molecular_graphics 'Olex2 1.5 (Dolomanov et al., 2009)'
_computing_publication_material 'Olex2 1.5 (Dolomanov et al., 2009)'
_computing_structure_refinement 'SHELXL 2019/3 (Sheldrick, 2015)'
_computing_structure_solution 'SHELXT 2018/2 (Sheldrick, 2018)'
_diffrn_ambient_environment air
_diffrn_ambient_temperature 288(5)
_diffrn_detector 'Hybrid Pixel Array Detector'
_diffrn_detector_area_resol_mean 10.0000
_diffrn_detector_type 'HyPix-Arc 150'
_diffrn_measured_fraction_theta_full 0.996
_diffrn_measured_fraction_theta_max 0.979
_diffrn_measurement_details
;
List of Runs (angles in degrees, time in seconds):

  # Type    Start    End  Width  t~exp~   \w     \q     \k     \f   Frames
#--------------------------------------------------------------------------
  1  \w     42.00  68.00   0.50    1.00    --   62.87-132.00 153.00   52
  2  \w     40.00  66.00   0.50    1.00    --   62.87-138.00 -22.00   52
  3  \w    -68.00 -23.00   0.50    1.00    --  -63.67 138.00  38.00   90
  4  \w    -95.00 -68.00   0.50    1.00    --  -63.67 132.00-137.00   54
  5  \w    -64.00 -21.00   0.50    1.00    --  -63.67 132.00-137.00   86
  6  \w   -115.00 -90.00   0.50    1.00    --  -73.66-132.00 153.00   50
  7  \w   -105.00 -69.00   0.50    1.00    --  -73.66 132.00-137.00   72
  8  \w   -114.00 -80.00   0.50    1.00    --  -73.66-138.00 -22.00   68
  9  \w   -109.00 -72.00   0.50    1.00    --  -73.66 138.00  38.00   74
 10  \w     70.00 106.00   0.50    1.00    --   75.39-132.00 153.00   72
 11  \w     73.00 108.00   0.50    1.00    --   75.39 138.00  38.00   70
 12  \w     46.00  71.00   0.50    1.00    --   75.95-132.00 153.00   50
 13  \w     49.00  74.00   0.50    1.00    --   75.95-138.00 -22.00   50
 14  \w   -118.00 -93.00   0.50    1.00    --  -76.59-132.00 153.00   50
 15  \w   -116.00 -91.00   0.50    1.00    --  -76.59-138.00 -22.00   50
 16  \w   -102.00 -71.00   0.50    1.00    --  -76.59 132.00-137.00   62
 17  \w   -111.00 -73.00   0.50    1.00    --  -76.59 138.00  38.00   76
 18  \w     21.00  76.00   0.50    1.00    --   62.87-125.00-180.00  110
 19  \w     27.00  79.00   0.50    1.00    --   62.87   0.00-150.00  104
 20  \w     34.00  60.00   0.50    1.00    --   62.87 -95.00   0.00   52
 21  \w     31.00  68.00   0.50    1.00    --   62.87 -95.00-150.00   74
 22  \w     28.00  56.00   0.50    1.00    --   62.87 -95.00  60.00   56
 23  \w     37.00  87.00   0.50    1.00    --   62.87  15.00 120.00  100
 24  \w     45.00 106.00   0.50    1.00    --   62.87  15.00-120.00  122
 25  \w    -81.00 -22.00   0.50    1.00    --  -63.67 125.00-180.00  118
 26  \w   -106.00 -69.00   0.50    1.00    --  -63.67 -15.00 -30.00   74
 27  \w    -60.00 -33.00   0.50    1.00    --  -63.67 -15.00 -30.00   54
 28  \w   -104.00 -56.00   0.50    1.00    --  -63.67 -15.00 -90.00   96
 29  \w    -90.00 -26.00   0.50    1.00    --  -63.67 125.00 -60.00  128
 30  \w     38.00  84.00   0.50    1.00    --   75.39 -95.00 150.00   92
 31  \w     49.00  77.00   0.50    1.00    --   75.39 -95.00-120.00   56
 32  \w     38.00  63.00   0.50    1.00    --   75.39 -95.00 -60.00   50
 33  \w     49.00  75.00   0.50    1.00    --   75.39 -95.00   0.00   52
 34  \w     48.00  73.00   0.50    1.00    --   75.39-138.00 -22.00   50
 35  \w    -91.00 -66.00   0.50    1.00    --  -78.25 102.00 148.03   50
 36  \w   -116.00 -90.00   0.50    1.00    --  -78.25 -45.00  25.22   52
 37  \w   -112.00 -87.00   0.50    1.00    --  -78.25 -82.00 174.85   50
 38  \w   -103.00 -77.00   0.50    1.00    --  -78.25 121.00 -16.26   52
 39  \w   -109.00 -81.00   0.50    1.00    --  -78.25 -85.00 157.40   56
 40  \w   -109.00 -59.00   0.50    1.00    --  -78.25 130.00-125.62  100
 41  \w   -109.00 -82.00   0.50    1.00    --  -78.25 130.00-118.56   54
 42  \w   -110.00 -82.00   0.50    1.00    --  -78.25 -91.00 -43.58   56
 43  \w    -97.00 -71.00   0.50    1.00    --  -78.25 119.00   6.43   52
 44  \w    -75.00 -50.00   0.50    1.00    --  -78.25  89.00-174.20   50
 45  \w   -102.00 -50.00   0.50    1.00    --  -78.25 122.00  33.24  104
 46  \w    -61.00 -36.00   0.50    1.00    --  -78.25  56.00 -24.98   50
 47  \w    -62.00 -37.00   0.50    1.00    --  -78.25  57.00 -35.75   50
 48  \w   -120.00 -94.00   0.50    1.00    --  -78.25 -43.00 174.76   52
 49  \w    -76.00 -51.00   0.50    1.00    --  -78.25  98.00-116.18   50
 50  \w    -66.00 -41.00   0.50    1.00    --  -78.25  60.00  26.63   50
 51  \w   -113.00 -88.00   0.50    1.00    --  -78.25 -85.00  53.68   50
 52  \w    -66.00 -37.00   0.50    1.00    --  -78.25  61.00  64.44   58
 53  \w    -63.00 -38.00   0.50    1.00    --  -78.25  58.00  83.64   50
 54  \w    -85.00 -60.00   0.50    1.00    --  -78.25 112.00  86.19   50
 55  \w   -101.00 -76.00   0.50    1.00    --  -78.25 130.00 154.68   50
 56  \w    -87.00 -62.00   0.50    1.00    --  -78.25 113.00   6.30   50
 57  \w   -116.00 -64.00   0.50    1.00    --  -78.25 141.00 -51.71  104
 58  \w   -116.00 -86.00   0.50    1.00    --  -78.25 141.00-102.03   60
 59  \w    -77.00 -43.00   0.50    1.00    --  -78.25  87.00 -45.85   68
 60  \w   -113.00 -80.00   0.50    1.00    --  -78.25 136.00  -0.80   66
 61  \w   -106.00 -81.00   0.50    1.00    --  -78.25 -83.00 -42.82   50
 62  \w    -63.00 -38.00   0.50    1.00    --  -78.25  60.00 131.02   50
 63  \w    -77.00 -52.00   0.50    1.00    --  -78.25 113.00 175.80   50
 64  \w    -69.00 -44.00   0.50    1.00    --  -78.25  64.00  40.00   50
 65  \w    -82.00 -55.00   0.50    1.00    --  -78.25 116.00  48.48   54
 66  \w    -61.00 -36.00   0.50    1.00    --  -78.25  56.00-129.33   50
 67  \w     61.00 125.00   0.50    1.00    --   79.75  21.00 -68.44  128
 68  \w     75.00 100.00   0.50    1.00    --   79.75-114.00 -47.13   50
 69  \w     66.00  96.00   0.50    1.00    --   79.75  22.00 120.32   60
 70  \w     41.00  66.00   0.50    1.00    --   79.75-114.00 -47.13   50
 71  \w     48.00  93.00   0.50    1.00    --   79.75-112.00  21.76   90
 72  \w     57.00 117.00   0.50    1.00    --   79.75   7.00 114.67  120
 73  \w     85.00 116.00   0.50    1.00    --   79.75   9.00-113.43   62
 74  \w     59.00 111.00   0.50    1.00    --   79.75-131.00-130.13  104
 75  \w     46.00  78.00   0.50    1.00    --   79.75   9.00-113.43   64
 76  \w     49.00  76.00   0.50    1.00    --   79.75  -4.00 146.67   54
 77  \w     56.00  95.00   0.50    1.00    --   79.75-110.00  14.10   78
 78  \w     51.00  76.00   0.50    1.00    --   79.75  18.00 101.51   50
 79  \w     57.00  82.00   0.50    1.00    --   79.75  -4.00  25.66   50
 80  \w     62.00 124.00   0.50    1.00    --   79.75  21.00  22.86  124
 81  \w     64.00  98.00   0.50    1.00    --   79.75-129.00-166.04   68
 82  \w     56.00 109.00   0.50    1.00    --   79.75-128.00 -62.77  106
 83  \w     73.00  98.00   0.50    1.00    --   79.75  21.00  95.81   50
 84  \w     70.00 108.00   0.50    1.00    --   79.75-126.00 176.87   76
 85  \w     62.00  87.00   0.50    1.00    --   79.75  21.00 174.36   50
 86  \w     98.00 124.00   0.50    1.00    --   79.75  17.00  -2.89   52
 87  \w     37.00  65.00   0.50    1.00    --   79.75-126.00 176.87   56
 88  \w     84.00 116.00   0.50    1.00    --   79.75  -2.00-154.71   64
 89  \w     41.00  74.00   0.50    1.00    --   79.75  -2.00-154.71   66
 90  \w     38.00 107.00   0.50    1.00    --   79.75-130.00 -85.10  138
 91  \w     77.00 113.00   0.50    1.00    --   79.75  22.00 -31.05   72
 92  \w     66.00 102.00   0.50    1.00    --   79.75  23.00-154.53   72
 93  \w     96.00 121.00   0.50    1.00    --   79.75  20.00 115.72   50
 94  \w     86.00 111.00   0.50    1.00    --   79.75  22.00-137.12   50
 95  \w     41.00  67.00   0.50    1.00    --   79.75  -4.00 -75.85   52
;
_diffrn_measurement_device 'four-circle diffractometer'
_diffrn_measurement_device_type 'XtaLAB Synergy R, DW system, HyPix-Arc 150'
_diffrn_measurement_method '\w scans'
_diffrn_orient_matrix_type 'CrysAlisPro convention (1999,Acta A55,543-557)'
_diffrn_orient_matrix_UB_11 -0.0158379000
_diffrn_orient_matrix_UB_12 0.0092494000
_diffrn_orient_matrix_UB_13 -0.0365524000
_diffrn_orient_matrix_UB_21 0.1246373000
_diffrn_orient_matrix_UB_22 0.0049986000
_diffrn_orient_matrix_UB_23 -0.0051468000
_diffrn_orient_matrix_UB_31 0.0545092000
_diffrn_orient_matrix_UB_32 -0.1132040000
_diffrn_orient_matrix_UB_33 -0.0007428000
_diffrn_radiation_monochromator mirror
_diffrn_radiation_probe x-ray
_diffrn_radiation_type 'Cu K\a'
_diffrn_radiation_wavelength 1.54184
_diffrn_reflns_av_R_equivalents 0.0253
_diffrn_reflns_av_unetI/netI 0.0152
_diffrn_reflns_Laue_measured_fraction_full 0.996
_diffrn_reflns_Laue_measured_fraction_max 0.979
_diffrn_reflns_limit_h_max 15
_diffrn_reflns_limit_h_min -15
_diffrn_reflns_limit_k_max 16
_diffrn_reflns_limit_k_min -18
_diffrn_reflns_limit_l_max 52
_diffrn_reflns_limit_l_min -52
_diffrn_reflns_number 194965
_diffrn_reflns_point_group_measured_fraction_full 0.996
_diffrn_reflns_point_group_measured_fraction_max 0.979
_diffrn_reflns_theta_full 67.684
_diffrn_reflns_theta_max 75.261
_diffrn_reflns_theta_min 3.177
_diffrn_source 'Rotating-anode X-ray tube'
_diffrn_source_type 'Rigaku (Cu) X-ray Source'
_exptl_absorpt_coefficient_mu 0.852
_exptl_absorpt_correction_T_max 1.000
_exptl_absorpt_correction_T_min 0.311
_exptl_absorpt_correction_type gaussian
_exptl_absorpt_process_details
;
CrysAlisPro 1.171.44.100a (Rigaku Oxford Diffraction, 2025)
Numerical absorption correction based on gaussian integration over
a multifaceted crystal model
Empirical absorption correction using spherical harmonics,
implemented in SCALE3 ABSPACK scaling algorithm.
;
_exptl_crystal_colour yellow
_exptl_crystal_colour_primary yellow
_exptl_crystal_density_diffrn 0.991
_exptl_crystal_description block
_exptl_crystal_F_000 2221
_exptl_crystal_size_max 0.32
_exptl_crystal_size_mid 0.293
_exptl_crystal_size_min 0.124
_refine_diff_density_max 0.532
_refine_diff_density_min -0.299
_refine_diff_density_rms 0.043
_refine_ls_extinction_method none
_refine_ls_goodness_of_fit_ref 1.078
_refine_ls_hydrogen_treatment constr
_refine_ls_matrix_type full
_refine_ls_number_parameters 1357
_refine_ls_number_reflns 27739
_refine_ls_number_restraints 29
_refine_ls_restrained_S_all 1.078
_refine_ls_R_factor_all 0.0651
_refine_ls_R_factor_gt 0.0560
_refine_ls_shift/su_max 0.006
_refine_ls_shift/su_mean 0.000
_refine_ls_structure_factor_coef Fsqd
_refine_ls_weighting_details 'w=1/[\s^2^(Fo^2^)+(0.1205P)^2^+0.3547P] where P=(Fo^2^+2Fc^2^)/3'
_refine_ls_weighting_scheme calc
_refine_ls_wR_factor_gt 0.1762
_refine_ls_wR_factor_ref 0.1846
_reflns_Friedel_coverage 0.000
_reflns_number_gt 22003
_reflns_number_total 27739
_reflns_threshold_expression 'I > 2\s(I)'
_cod_data_source_file d5cc04820f2.cif
_cod_data_source_block jw_005
_cod_depositor_comments 'Adding full bibliography for 7135028--7135034.cif.'
_cod_original_cell_volume 6856.67(11)
_cod_database_code 7135031
_shelx_shelxl_version_number 2019/3
_chemical_oxdiff_formula C79H117N4P2
_shelx_space_group_comment
;
The symmetry employed for this shelxl refinement is uniquely defined
by the following loop, which should always be used as a source of
symmetry information in preference to the above space-group names.
They are only intended as comments.
;
_shelx_estimated_absorpt_t_max 0.905
_shelx_estimated_absorpt_t_min 0.772
_diffrn_oxdiff_digest_od_ed
;

;
_olex2_refinement_description
;
1. Fixed Uiso
 At 1.2 times of:
  All C(H) groups
 At 1.5 times of:
  All C(H,H,H) groups
2. Restrained distances
 C68B-C69B \\sim C68B-C67 \\sim C68A-C67 \\sim C68A-C70A \\sim C68A-C69A \\sim
C70-C63 \\sim C70-C69 ~
 C70-C68
 with sigma of 0.02
 C68-C69 \\sim C1B-C1A
 with sigma of 0.02
 C68-C1A \\sim C1A-C70
 with sigma of 0.02
 C1B-C69 \\sim C69-C70
 with sigma of 0.02
3. Others
 Sof(C68B)=Sof(H68B)=Sof(C69B)=Sof(H69A)=Sof(H69B)=Sof(H69C)=Sof(C70B)=
 Sof(H70A)=Sof(H70B)=Sof(H70C)=1-FVAR(1)
 Sof(C68A)=Sof(H68E)=Sof(C70A)=Sof(H70D)=Sof(H70E)=Sof(H70F)=Sof(C69A)=
 Sof(H69G)=Sof(H69H)=Sof(H69I)=FVAR(1)
 Sof(C70)=Sof(H70)=Sof(C69)=Sof(H69D)=Sof(H69E)=Sof(H69F)=Sof(C68)=Sof(H68A)=
 Sof(H68C)=Sof(H68D)=1-FVAR(2)
 Sof(C1A)=Sof(H1AA)=Sof(H1AB)=Sof(H1AC)=Sof(C1B)=Sof(H1BA)=Sof(H1BB)=Sof(H1BC)=
 Sof(C1C)=Sof(H1C)=FVAR(2)
4.a Ternary CH refined with riding coordinates:
 C33(H33), C80(H80), C21(H21), C114(H114), C01O(H01O), C83(H83), C102(H102),
 C18(H18), C30(H30), C02F(H02F), C52(H52), C70(H70), C68B(H68B), C49(H49),
 C99(H99), C111(H111), C68A(H68E), C1C(H1C)
4.b Aromatic/amide H refined with riding coordinates:
 C60(H60), C6(H6), C56(H56), C7(H7), C41(H41), C11(H11), C57(H57), C59(H59),
 C91(H91), C10(H10), C40(H40), C90(H90), C37(H37), C76(H76), C87(H87), C16(H16),
  C15(H15), C14(H14), C96(H96), C26(H26), C38(H38), C95(H95), C47(H47),
 C88(H88), C46(H46), C77(H77), C78(H78), C97(H97), C45(H45), C02K(H02K),
 C28(H28), C02P(H02P), C27(H27), C02X(H02X), C64(H64), C66(H66), C65(H65),
 C107(H107), C109(H109), C108(H108)
4.c Idealised Me refined as rotating group:
 C9(H9A,H9B,H9C), C61(H61A,H61B,H61C), C81(H81A,H81B,H81C), C92(H92A,H92B,
 H92C), C42(H42A,H42B,H42C), C34(H34A,H34B,H34C), C22(H22A,H22B,H22C),
 C115(H11A,H11B,H11C), C35(H35A,H35B,H35C), C032(H03A,H03B,H03C), C23(H23A,H23B,
 H23C), C035(H03D,H03E,H03F), C82(H82A,H82B,H82C), C53(H53A,H53B,H53C),
 C116(H11D,H11E,H11F), C84(H84A,H84B,H84C), C19(H19A,H19B,H19C), C103(H10A,H10B,
 H10C), C85(H85A,H85B,H85C), C03F(H03G,H03H,H03I), C20(H20A,H20B,H20C),
 C104(H10D,H10E,H10F), C03J(H03J,H03K,H03L), C54(H54A,H54B,H54C), C112(H11G,
 H11H,H11I), C31(H31A,H31B,H31C), C32(H32A,H32B,H32C), C100(H10G,H10H,H10I),
 C113(H11J,H11K,H11L), C50(H50A,H50B,H50C), C69B(H69A,H69B,H69C), C69(H69D,H69E,
 H69F), C68(H68A,H68C,H68D), C101(H10J,H10K,H10L), C51(H51A,H51B,H51C),
 C70B(H70A,H70B,H70C), C70A(H70D,H70E,H70F), C69A(H69G,H69H,H69I), C1A(H1AA,
 H1AB,H1AC), C1B(H1BA,H1BB,H1BC)
;
_smtbx_masks_special_details
;
A solvent mask was calculated and 136 electrons were 
found in a volume of 1506\%A^3^ in 4 voids per unit cell. 
This is consistent with the presence of 
2.5 [C6H14] per Unit Cell 
which account for 125 electrons 
per unit cell.
;
_smtbx_masks_void_probe_radius 1.2
_smtbx_masks_void_truncation_radius 1.2
_olex2_diffrn_ambient_temperature_device 'Oxford Cryosystems'
_olex2_submission_special_instructions 'No special instructions were received'
_oxdiff_exptl_absorpt_empirical_details
;
Empirical correction (ABSPACK) includes:
- Absorption correction using spherical harmonics
- Frame scaling
;
_oxdiff_exptl_absorpt_empirical_full_max 1.391
_oxdiff_exptl_absorpt_empirical_full_min 0.561

loop_
_space_group_symop_operation_xyz
'x, y, z'
'-x, -y, -z'

loop_
_atom_site_label
_atom_site_type_symbol
_atom_site_fract_x
_atom_site_fract_y
_atom_site_fract_z
_atom_site_U_iso_or_equiv
_atom_site_adp_type
_atom_site_occupancy
_atom_site_site_symmetry_order
_atom_site_calc_flag
_atom_site_refinement_flags_posn
_atom_site_refinement_flags_adp
_atom_site_refinement_flags_occupancy
_atom_site_disorder_assembly
_atom_site_disorder_group
P1 P 0.49882(3) 0.02822(3) 0.15149(2) 0.06123(11) Uani 1 1 d . . . . .
P4 P 0.48947(4) -0.47782(3) 0.34957(2) 0.06226(11) Uani 1 1 d . . . . .
P2 P 0.44433(4) -0.05232(3) 0.12212(2) 0.06459(12) Uani 1 1 d . . . . .
P3 P 0.40376(4) -0.57553(3) 0.35446(2) 0.06914(12) Uani 1 1 d . . . . .
N7 N 0.35149(11) -0.37218(8) 0.34677(3) 0.0580(3) Uani 1 1 d . . . . .
N1 N 0.36184(10) 0.13554(8) 0.14814(3) 0.0572(3) Uani 1 1 d . . . . .
N3 N 0.55417(11) -0.16890(8) 0.12336(3) 0.0592(3) Uani 1 1 d . . . . .
N2 N 0.49194(12) 0.20318(9) 0.12825(3) 0.0626(3) Uani 1 1 d . . . . .
N4 N 0.66665(12) -0.12558(9) 0.15596(3) 0.0653(3) Uani 1 1 d . . . . .
N8 N 0.42950(12) -0.32815(9) 0.38832(3) 0.0643(3) Uani 1 1 d . . . . .
N5 N 0.51057(11) -0.69192(8) 0.35203(3) 0.0643(3) Uani 1 1 d . . . . .
N6 N 0.66236(12) -0.63675(9) 0.34772(3) 0.0649(3) Uani 1 1 d . . . . .
C2 C 0.65541(13) -0.19563(10) 0.14138(3) 0.0564(3) Uani 1 1 d . . . . .
C5 C 0.30956(13) 0.31525(10) 0.15367(4) 0.0585(3) Uani 1 1 d . . . . .
C1 C 0.39004(13) 0.21928(10) 0.14192(4) 0.0565(3) Uani 1 1 d . . . . .
C4 C 0.35428(13) -0.29895(10) 0.36551(3) 0.0564(3) Uani 1 1 d . . . . .
C36 C 0.73584(13) -0.30160(10) 0.14455(4) 0.0598(3) Uani 1 1 d . . . . .
C55 C 0.27927(13) -0.19427(10) 0.35656(4) 0.0585(3) Uani 1 1 d . . . . .
C3 C 0.63082(13) -0.71128(10) 0.34728(4) 0.0585(3) Uani 1 1 d . . . . .
C86 C 0.70906(13) -0.81391(10) 0.33992(4) 0.0618(3) Uani 1 1 d . . . . .
C74 C 0.24579(14) -0.36768(10) 0.33122(4) 0.0624(4) Uani 1 1 d . . . . .
C00M C 0.53853(15) -0.23697(10) 0.10213(4) 0.0631(4) Uani 1 1 d . . . . .
C12 C 0.24197(13) 0.13765(10) 0.14703(4) 0.0618(4) Uani 1 1 d . . . . .
C60 C 0.27730(17) -0.15630(11) 0.32533(4) 0.0713(4) Uani 1 1 d . . . . .
H60 H 0.321305 -0.197076 0.309639 0.086 Uiso 1 1 calc R U . . .
C24 C 0.55280(14) 0.26984(11) 0.12501(4) 0.0643(4) Uani 1 1 d . . . . .
C6 C 0.26444(15) 0.32132(12) 0.18458(4) 0.0679(4) Uani 1 1 d . . . . .
H6 H 0.280339 0.264090 0.197915 0.082 Uiso 1 1 calc R U . . .
C43 C 0.77073(15) -0.13515(11) 0.17271(5) 0.0722(4) Uani 1 1 d . . . . .
C56 C 0.21369(15) -0.13053(12) 0.37945(4) 0.0689(4) Uani 1 1 d . . . . .
H56 H 0.214708 -0.153625 0.400828 0.083 Uiso 1 1 calc R U . . .
C93 C 0.78159(15) -0.64179(11) 0.34630(5) 0.0686(4) Uani 1 1 d . . . . .
C62 C 0.46126(16) -0.26362(12) 0.40625(4) 0.0699(4) Uani 1 1 d . . . . .
C8 C 0.16759(16) 0.49862(12) 0.17687(5) 0.0763(5) Uani 1 1 d . . . . .
C25 C 0.60846(14) 0.28811(12) 0.15089(4) 0.0689(4) Uani 1 1 d . . . . .
C7 C 0.19549(17) 0.41186(13) 0.19608(5) 0.0772(5) Uani 1 1 d . . . . .
H7 H 0.167392 0.414274 0.217190 0.093 Uiso 1 1 calc R U . . .
C41 C 0.72861(17) -0.35707(12) 0.17182(5) 0.0783(5) Uani 1 1 d . . . . .
H41 H 0.674881 -0.328083 0.188063 0.094 Uiso 1 1 calc R U . . .
C11 C 0.28400(15) 0.40325(11) 0.13434(5) 0.0704(4) Uani 1 1 d . . . . .
H11 H 0.314755 0.401755 0.113513 0.085 Uiso 1 1 calc R U . . .
C75 C 0.14715(15) -0.37126(12) 0.34955(5) 0.0732(4) Uani 1 1 d . . . . .
C58 C 0.14357(16) 0.00553(12) 0.33933(5) 0.0773(5) Uani 1 1 d . . . . .
C105 C 0.46422(15) -0.77075(11) 0.35884(5) 0.0701(4) Uani 1 1 d . . . . .
C39 C 0.88203(15) -0.50227(12) 0.15287(5) 0.0790(5) Uani 1 1 d . . . . .
C79 C 0.24602(18) -0.36670(12) 0.29744(4) 0.0745(4) Uani 1 1 d . . . . .
C13 C 0.18978(15) 0.10831(12) 0.17481(5) 0.0724(4) Uani 1 1 d . . . . .
C57 C 0.14690(16) -0.03285(12) 0.37057(5) 0.0773(5) Uani 1 1 d . . . . .
H57 H 0.102903 0.008114 0.386213 0.093 Uiso 1 1 calc R U . . .
C94 C 0.83271(17) -0.62014(13) 0.31723(5) 0.0775(5) Uani 1 1 d . . . . .
C59 C 0.21078(18) -0.05827(13) 0.31690(5) 0.0814(5) Uani 1 1 d . . . . .
H59 H 0.211277 -0.034688 0.295619 0.098 Uiso 1 1 calc R U . . .
C17 C 0.18172(15) 0.16277(12) 0.11786(5) 0.0739(4) Uani 1 1 d . . . . .
C89 C 0.85145(17) -1.00543(12) 0.32404(6) 0.0834(5) Uani 1 1 d . . . . .
C01B C 0.58096(18) -0.23568(13) 0.07047(4) 0.0781(5) Uani 1 1 d . . . . .
C91 C 0.73056(17) -0.83665(12) 0.30874(5) 0.0781(5) Uani 1 1 d . . . . .
H91 H 0.697991 -0.787871 0.292547 0.094 Uiso 1 1 calc R U . . .
C10 C 0.21289(17) 0.49251(12) 0.14625(5) 0.0781(5) Uani 1 1 d . . . . .
H10 H 0.195518 0.549979 0.132970 0.094 Uiso 1 1 calc R U . . .
C33 C 0.59733(16) 0.24789(13) 0.18483(4) 0.0727(4) Uani 1 1 d . . . . .
H33 H 0.537500 0.217342 0.184927 0.087 Uiso 1 1 calc R U . . .
C01F C 0.47849(17) -0.29856(13) 0.11371(5) 0.0746(4) Uani 1 1 d . . . . .
C44 C 0.77019(19) -0.14615(12) 0.20597(5) 0.0830(5) Uani 1 1 d . . . . .
C29 C 0.56613(18) 0.30845(14) 0.09361(5) 0.0793(5) Uani 1 1 d . . . . .
C80 C 0.3515(2) -0.36860(14) 0.27636(4) 0.0845(5) Uani 1 1 d . . . . .
H80 H 0.411373 -0.361529 0.289896 0.101 Uiso 1 1 calc R U . . .
C40 C 0.80075(19) -0.45665(13) 0.17565(5) 0.0877(6) Uani 1 1 d . . . . .
H40 H 0.793041 -0.492937 0.194339 0.105 Uiso 1 1 calc R U . . .
C90 C 0.80099(18) -0.93240(14) 0.30065(5) 0.0883(6) Uani 1 1 d . . . . .
H90 H 0.813600 -0.946511 0.279211 0.106 Uiso 1 1 calc R U . . .
C21 C 0.25174(18) 0.07578(14) 0.20648(5) 0.0830(5) Uani 1 1 d . . . . .
H21 H 0.325432 0.089292 0.204642 0.100 Uiso 1 1 calc R U . . .
C114 C 0.41311(18) -0.75843(15) 0.29982(5) 0.0858(5) Uani 1 1 d . . . . .
H114 H 0.465694 -0.720728 0.298115 0.103 Uiso 1 1 calc R U . . .
C63 C 0.4220(2) -0.25459(15) 0.43831(5) 0.0851(5) Uani 1 1 d D . . . .
C01O C 0.42664(18) -0.29596(15) 0.14724(5) 0.0836(5) Uani 1 1 d . . . . .
H01O H 0.462516 -0.260565 0.159756 0.100 Uiso 1 1 calc R U . . .
C48 C 0.86602(17) -0.12177(14) 0.15540(6) 0.0846(5) Uani 1 1 d . . . . .
C106 C 0.41656(16) -0.80101(13) 0.33405(5) 0.0785(5) Uani 1 1 d . . . . .
C37 C 0.81699(18) -0.34721(14) 0.12144(5) 0.0868(5) Uani 1 1 d . . . . .
H37 H 0.823863 -0.311346 0.102579 0.104 Uiso 1 1 calc R U . . .
C76 C 0.04873(18) -0.37206(15) 0.33343(7) 0.0934(6) Uani 1 1 d . . . . .
H76 H -0.017130 -0.374579 0.345331 0.112 Uiso 1 1 calc R U . . .
C83 C 0.14266(19) -0.37813(17) 0.38566(5) 0.0893(5) Uani 1 1 d . . . . .
H83 H 0.220365 -0.383220 0.393124 0.107 Uiso 1 1 calc R U . . .
C87 C 0.7594(2) -0.88741(13) 0.36329(5) 0.0918(6) Uani 1 1 d . . . . .
H87 H 0.747148 -0.873732 0.384772 0.110 Uiso 1 1 calc R U . . .
C16 C 0.06634(18) 0.16155(15) 0.11784(6) 0.0934(6) Uani 1 1 d . . . . .
H16 H 0.023976 0.179399 0.098940 0.112 Uiso 1 1 calc R U . . .
C15 C 0.01480(19) 0.13495(17) 0.14476(7) 0.1008(7) Uani 1 1 d . . . . .
H15 H -0.061968 0.135052 0.144114 0.121 Uiso 1 1 calc R U . . .
C14 C 0.07539(19) 0.10821(15) 0.17259(7) 0.0940(6) Uani 1 1 d . . . . .
H14 H 0.039354 0.089275 0.190699 0.113 Uiso 1 1 calc R U . . .
C96 C 1.0037(2) -0.62798(19) 0.34622(7) 0.1071(7) Uani 1 1 d . . . . .
H96 H 1.078023 -0.622707 0.346157 0.129 Uiso 1 1 calc R U . . .
C26 C 0.67858(18) 0.34591(16) 0.14469(5) 0.0879(5) Uani 1 1 d . . . . .
H26 H 0.716684 0.358990 0.161546 0.106 Uiso 1 1 calc R U . . .
C38 C 0.88920(19) -0.44612(15) 0.12570(6) 0.0947(6) Uani 1 1 d . . . . .
H38 H 0.943921 -0.474943 0.109636 0.114 Uiso 1 1 calc R U . . .
C67 C 0.53811(18) -0.21773(15) 0.39309(5) 0.0836(5) Uani 1 1 d D . . . .
C110 C 0.46257(19) -0.80771(15) 0.39080(6) 0.0886(6) Uani 1 1 d . . . . .
C98 C 0.84224(18) -0.65649(15) 0.37518(5) 0.0834(5) Uani 1 1 d . . . . .
C95 C 0.9452(2) -0.61457(16) 0.31823(7) 0.0979(6) Uani 1 1 d . . . . .
H95 H 0.981219 -0.601297 0.299228 0.117 Uiso 1 1 calc R U . . .
C47 C 0.9618(2) -0.12007(17) 0.17220(7) 0.1052(7) Uani 1 1 d . . . . .
H47 H 1.025338 -0.110269 0.161068 0.126 Uiso 1 1 calc R U . . .
C102 C 0.7699(2) -0.60000(16) 0.28603(5) 0.0918(6) Uani 1 1 d . . . . .
H102 H 0.698765 -0.616798 0.289718 0.110 Uiso 1 1 calc R U . . .
C18 C 0.2349(2) 0.18812(17) 0.08691(5) 0.0939(6) Uani 1 1 d . . . . .
H18 H 0.317425 0.179420 0.090946 0.113 Uiso 1 1 calc R U . . .
C9 C 0.0894(2) 0.59691(15) 0.18927(6) 0.1067(8) Uani 1 1 d . . . . .
H9A H 0.049463 0.585766 0.208722 0.160 Uiso 1 1 calc R U . . .
H9B H 0.031536 0.633171 0.173510 0.160 Uiso 1 1 calc R U . . .
H9C H 0.137538 0.634029 0.193432 0.160 Uiso 1 1 calc R U . . .
C88 C 0.8288(2) -0.98249(14) 0.35491(6) 0.0988(7) Uani 1 1 d . . . . .
H88 H 0.860479 -1.031590 0.371076 0.119 Uiso 1 1 calc R U . . .
C46 C 0.9631(2) -0.13264(19) 0.20481(8) 0.1167(9) Uani 1 1 d . . . . .
H46 H 1.027944 -0.131942 0.215719 0.140 Uiso 1 1 calc R U . . .
C77 C 0.0466(2) -0.36927(17) 0.30112(7) 0.1070(8) Uani 1 1 d . . . . .
H77 H -0.020539 -0.368638 0.291018 0.128 Uiso 1 1 calc R U . . .
C78 C 0.1442(2) -0.36739(16) 0.28329(6) 0.0984(7) Uani 1 1 d . . . . .
H78 H 0.142351 -0.366543 0.261081 0.118 Uiso 1 1 calc R U . . .
C97 C 0.9541(2) -0.64893(19) 0.37405(7) 0.1034(7) Uani 1 1 d . . . . .
H97 H 0.995527 -0.658564 0.392941 0.124 Uiso 1 1 calc R U . . .
C30 C 0.5049(2) 0.28799(18) 0.06575(5) 0.0970(6) Uani 1 1 d . . . . .
H30 H 0.430340 0.283586 0.074525 0.116 Uiso 1 1 calc R U . . .
C02F C 0.6408(2) -0.16569(17) 0.05706(5) 0.0944(6) Uani 1 1 d . . . . .
H02F H 0.662169 -0.137483 0.075191 0.113 Uiso 1 1 calc R U . . .
C45 C 0.8712(3) -0.14611(17) 0.22145(6) 0.1061(8) Uani 1 1 d . . . . .
H45 H 0.874592 -0.155601 0.243665 0.127 Uiso 1 1 calc R U . . .
C52 C 0.6659(2) -0.15497(15) 0.22538(5) 0.0938(6) Uani 1 1 d . . . . .
H52 H 0.610896 -0.163451 0.210473 0.113 Uiso 1 1 calc R U . . .
C61 C 0.0715(2) 0.11184(14) 0.32956(7) 0.1049(7) Uani 1 1 d . . . . .
H61A H 0.011103 0.138568 0.345597 0.157 Uiso 1 1 calc R U . . .
H61B H 0.034881 0.115541 0.309423 0.157 Uiso 1 1 calc R U . . .
H61C H 0.122670 0.149075 0.327460 0.157 Uiso 1 1 calc R U . . .
C81 C 0.4073(3) -0.46846(16) 0.26079(5) 0.1037(7) Uani 1 1 d . . . . .
H81A H 0.354072 -0.473145 0.245280 0.156 Uiso 1 1 calc R U . . .
H81B H 0.421141 -0.521465 0.277037 0.156 Uiso 1 1 calc R U . . .
H81C H 0.481380 -0.472750 0.250407 0.156 Uiso 1 1 calc R U . . .
C02K C 0.5626(3) -0.30040(18) 0.05046(5) 0.1080(8) Uani 1 1 d . . . . .
H02K H 0.589588 -0.301314 0.029268 0.130 Uiso 1 1 calc R U . . .
C92 C 0.9280(2) -1.10940(15) 0.31531(8) 0.1185(9) Uani 1 1 d . . . . .
H92A H 0.877767 -1.144402 0.310817 0.178 Uiso 1 1 calc R U . . .
H92B H 0.978263 -1.143415 0.332907 0.178 Uiso 1 1 calc R U . . .
H92C H 0.976294 -1.105935 0.296719 0.178 Uiso 1 1 calc R U . . .
C28 C 0.6359(2) 0.36567(17) 0.08937(6) 0.0964(6) Uani 1 1 d . . . . .
H28 H 0.644836 0.392664 0.068973 0.116 Uiso 1 1 calc R U . . .
C70 C 0.3569(19) -0.3145(10) 0.4545(4) 0.106(5) Uani 0.55(4) 1 d D . P A 2
H70 H 0.298890 -0.309494 0.438254 0.127 Uiso 0.55(4) 1 calc R U P A 2
C42 C 0.95831(19) -0.61065(14) 0.15682(7) 0.1116(9) Uani 1 1 d . . . . .
H42A H 0.965811 -0.631420 0.179207 0.167 Uiso 1 1 calc R U . . .
H42B H 1.035651 -0.621233 0.147443 0.167 Uiso 1 1 calc R U . . .
H42C H 0.921925 -0.648147 0.146315 0.167 Uiso 1 1 calc R U . . .
C02P C 0.5058(3) -0.36252(19) 0.06137(7) 0.1240(10) Uani 1 1 d . . . . .
H02P H 0.494992 -0.405307 0.047605 0.149 Uiso 1 1 calc R U . . .
C34 C 0.5529(2) 0.33071(18) 0.20784(6) 0.1030(7) Uani 1 1 d . . . . .
H34A H 0.541521 0.303825 0.228875 0.155 Uiso 1 1 calc R U . . .
H34B H 0.478808 0.378905 0.200490 0.155 Uiso 1 1 calc R U . . .
H34C H 0.610465 0.361415 0.208612 0.155 Uiso 1 1 calc R U . . .
C22 C 0.1773(2) 0.1324(2) 0.23425(6) 0.1116(8) Uani 1 1 d . . . . .
H22A H 0.105433 0.118921 0.236996 0.167 Uiso 1 1 calc R U . . .
H22B H 0.157995 0.201884 0.229558 0.167 Uiso 1 1 calc R U . . .
H22C H 0.222015 0.111782 0.253581 0.167 Uiso 1 1 calc R U . . .
C115 C 0.2878(2) -0.68659(19) 0.29131(7) 0.1109(7) Uani 1 1 d . . . . .
H11A H 0.234043 -0.721512 0.292645 0.166 Uiso 1 1 calc R U . . .
H11B H 0.288701 -0.657904 0.269904 0.166 Uiso 1 1 calc R U . . .
H11C H 0.262013 -0.635348 0.306054 0.166 Uiso 1 1 calc R U . . .
C68B C 0.5937(18) -0.2473(17) 0.3602(4) 0.102(5) Uani 0.40(3) 1 d D . P B 2
H68B H 0.538165 -0.255752 0.345494 0.123 Uiso 0.40(3) 1 calc R U P B 2
C27 C 0.6920(2) 0.38333(18) 0.11447(6) 0.1034(7) Uani 1 1 d . . . . .
H27 H 0.739498 0.420961 0.110922 0.124 Uiso 1 1 calc R U . . .
C49 C 0.8648(2) -0.1051(2) 0.11944(6) 0.1019(7) Uani 1 1 d . . . . .
H49 H 0.809804 -0.133412 0.111819 0.122 Uiso 1 1 calc R U . . .
C99 C 0.7871(2) -0.6763(2) 0.40677(6) 0.1099(7) Uani 1 1 d . . . . .
H99 H 0.724631 -0.700472 0.401925 0.132 Uiso 1 1 calc R U . . .
C02X C 0.4649(3) -0.36225(17) 0.09229(6) 0.1061(8) Uani 1 1 d . . . . .
H02X H 0.427054 -0.405471 0.099305 0.127 Uiso 1 1 calc R U . . .
C35 C 0.7141(2) 0.16748(19) 0.19567(6) 0.1073(7) Uani 1 1 d . . . . .
H35A H 0.776152 0.193913 0.194298 0.161 Uiso 1 1 calc R U . . .
H35B H 0.734272 0.113441 0.182103 0.161 Uiso 1 1 calc R U . . .
H35C H 0.705217 0.144586 0.217431 0.161 Uiso 1 1 calc R U . . .
C111 C 0.5061(3) -0.7705(2) 0.41806(6) 0.1107(8) Uani 1 1 d . . . . .
H111 H 0.557350 -0.735924 0.408997 0.133 Uiso 1 1 calc R U . . .
C64 C 0.4559(3) -0.1932(2) 0.45628(6) 0.1124(8) Uani 1 1 d . . . . .
H64 H 0.428678 -0.184224 0.477380 0.135 Uiso 1 1 calc R U . . .
C66 C 0.5695(3) -0.1587(2) 0.41267(7) 0.1144(8) Uani 1 1 d . . . . .
H66 H 0.619937 -0.127052 0.404518 0.137 Uiso 1 1 calc R U . . .
C032 C 0.2931(2) -0.2388(2) 0.14738(8) 0.1186(8) Uani 1 1 d . . . . .
H03A H 0.276988 -0.173632 0.137599 0.178 Uiso 1 1 calc R U . . .
H03B H 0.263029 -0.234491 0.169073 0.178 Uiso 1 1 calc R U . . .
H03C H 0.255122 -0.272332 0.135569 0.178 Uiso 1 1 calc R U . . .
C65 C 0.5279(3) -0.1464(2) 0.44365(7) 0.1275(10) Uani 1 1 d . . . . .
H65 H 0.548984 -0.105687 0.456098 0.153 Uiso 1 1 calc R U . . .
C23 C 0.2859(2) -0.03642(17) 0.21374(7) 0.1112(8) Uani 1 1 d . . . . .
H23A H 0.324185 -0.055644 0.234059 0.167 Uiso 1 1 calc R U . . .
H23B H 0.339197 -0.071095 0.197247 0.167 Uiso 1 1 calc R U . . .
H23C H 0.215519 -0.052310 0.214425 0.167 Uiso 1 1 calc R U . . .
C035 C 0.4555(3) -0.39999(18) 0.16400(6) 0.1092(7) Uani 1 1 d . . . . .
H03D H 0.418136 -0.435521 0.152891 0.164 Uiso 1 1 calc R U . . .
H03E H 0.426318 -0.394228 0.185768 0.164 Uiso 1 1 calc R U . . .
H03F H 0.540010 -0.434873 0.163764 0.164 Uiso 1 1 calc R U . . .
C82 C 0.3193(3) -0.28393(18) 0.25007(6) 0.1201(9) Uani 1 1 d . . . . .
H82A H 0.390705 -0.278102 0.240801 0.180 Uiso 1 1 calc R U . . .
H82B H 0.271523 -0.223288 0.259233 0.180 Uiso 1 1 calc R U . . .
H82C H 0.275417 -0.297518 0.233750 0.180 Uiso 1 1 calc R U . . .
C53 C 0.5996(3) -0.06096(18) 0.24231(6) 0.1145(8) Uani 1 1 d . . . . .
H53A H 0.650537 -0.052087 0.257693 0.172 Uiso 1 1 calc R U . . .
H53B H 0.530034 -0.066057 0.253065 0.172 Uiso 1 1 calc R U . . .
H53C H 0.576534 -0.005483 0.226832 0.172 Uiso 1 1 calc R U . . .
C116 C 0.4589(3) -0.8385(2) 0.27569(7) 0.1271(10) Uani 1 1 d . . . . .
H11D H 0.539307 -0.880153 0.280551 0.191 Uiso 1 1 calc R U . . .
H11E H 0.456445 -0.807979 0.254421 0.191 Uiso 1 1 calc R U . . .
H11F H 0.409719 -0.877389 0.276984 0.191 Uiso 1 1 calc R U . . .
C84 C 0.1188(2) -0.4700(2) 0.39954(7) 0.1164(8) Uani 1 1 d . . . . .
H84A H 0.039955 -0.463886 0.394232 0.175 Uiso 1 1 calc R U . . .
H84B H 0.125921 -0.475697 0.422412 0.175 Uiso 1 1 calc R U . . .
H84C H 0.175567 -0.527757 0.390630 0.175 Uiso 1 1 calc R U . . .
C107 C 0.3687(2) -0.87385(18) 0.34210(7) 0.1099(8) Uani 1 1 d . . . . .
H107 H 0.336031 -0.896036 0.326083 0.132 Uiso 1 1 calc R U . . .
C109 C 0.4138(3) -0.8805(2) 0.39647(7) 0.1212(9) Uani 1 1 d . . . . .
H109 H 0.412153 -0.907889 0.417234 0.145 Uiso 1 1 calc R U . . .
C19 C 0.1709(3) 0.2956(2) 0.07452(7) 0.1267(9) Uani 1 1 d . . . . .
H19A H 0.091401 0.305068 0.068778 0.190 Uiso 1 1 calc R U . . .
H19B H 0.212996 0.310412 0.056036 0.190 Uiso 1 1 calc R U . . .
H19C H 0.168261 0.338523 0.090978 0.190 Uiso 1 1 calc R U . . .
C103 C 0.8447(3) -0.6637(2) 0.25952(7) 0.1248(9) Uani 1 1 d . . . . .
H10A H 0.798014 -0.651680 0.240654 0.187 Uiso 1 1 calc R U . . .
H10B H 0.869169 -0.732201 0.266734 0.187 Uiso 1 1 calc R U . . .
H10C H 0.913631 -0.647084 0.254619 0.187 Uiso 1 1 calc R U . . .
C85 C 0.0492(2) -0.2859(2) 0.39872(7) 0.1154(8) Uani 1 1 d . . . . .
H85A H 0.060702 -0.228327 0.388914 0.173 Uiso 1 1 calc R U . . .
H85B H 0.056764 -0.287917 0.421513 0.173 Uiso 1 1 calc R U . . .
H85C H -0.028675 -0.283554 0.393967 0.173 Uiso 1 1 calc R U . . .
C03F C 0.5552(3) -0.08084(19) 0.03642(7) 0.1243(9) Uani 1 1 d . . . . .
H03G H 0.533881 -0.106343 0.018197 0.186 Uiso 1 1 calc R U . . .
H03H H 0.592795 -0.035146 0.029252 0.186 Uiso 1 1 calc R U . . .
H03I H 0.484884 -0.047644 0.048816 0.186 Uiso 1 1 calc R U . . .
C20 C 0.2373(3) 0.1200(2) 0.06054(6) 0.1316(10) Uani 1 1 d . . . . .
H20A H 0.278227 0.052498 0.068055 0.197 Uiso 1 1 calc R U . . .
H20B H 0.277742 0.135452 0.041824 0.197 Uiso 1 1 calc R U . . .
H20C H 0.157310 0.129342 0.055284 0.197 Uiso 1 1 calc R U . . .
C108 C 0.3685(3) -0.9126(2) 0.37225(9) 0.1340(11) Uani 1 1 d . . . . .
H108 H 0.337209 -0.961778 0.376702 0.161 Uiso 1 1 calc R U . . .
C104 C 0.7274(3) -0.4892(2) 0.27527(8) 0.1326(10) Uani 1 1 d . . . . .
H10D H 0.794922 -0.469622 0.272116 0.199 Uiso 1 1 calc R U . . .
H10E H 0.675369 -0.451543 0.291449 0.199 Uiso 1 1 calc R U . . .
H10F H 0.685613 -0.477520 0.255542 0.199 Uiso 1 1 calc R U . . .
C03J C 0.7549(3) -0.2166(3) 0.03772(7) 0.1462(12) Uani 1 1 d . . . . .
H03J H 0.803729 -0.275449 0.049605 0.219 Uiso 1 1 calc R U . . .
H03K H 0.797454 -0.172754 0.033771 0.219 Uiso 1 1 calc R U . . .
H03L H 0.734896 -0.233622 0.017668 0.219 Uiso 1 1 calc R U . . .
C54 C 0.7009(3) -0.2440(2) 0.24998(7) 0.1352(11) Uani 1 1 d . . . . .
H54A H 0.749051 -0.302277 0.239623 0.203 Uiso 1 1 calc R U . . .
H54B H 0.630445 -0.252415 0.258951 0.203 Uiso 1 1 calc R U . . .
H54C H 0.745040 -0.232979 0.266744 0.203 Uiso 1 1 calc R U . . .
C112 C 0.5807(3) -0.8543(3) 0.44173(7) 0.1494(12) Uani 1 1 d . . . . .
H11G H 0.616239 -0.827908 0.456839 0.224 Uiso 1 1 calc R U . . .
H11H H 0.641986 -0.902914 0.430134 0.224 Uiso 1 1 calc R U . . .
H11I H 0.530361 -0.884450 0.452942 0.224 Uiso 1 1 calc R U . . .
C31 C 0.4701(4) 0.3707(3) 0.03951(7) 0.1494(13) Uani 1 1 d . . . . .
H31A H 0.540227 0.372358 0.028142 0.224 Uiso 1 1 calc R U . . .
H31B H 0.429760 0.432519 0.048876 0.224 Uiso 1 1 calc R U . . .
H31C H 0.418328 0.359433 0.024914 0.224 Uiso 1 1 calc R U . . .
C32 C 0.5751(4) 0.1888(3) 0.05308(8) 0.1631(15) Uani 1 1 d . . . . .
H32A H 0.530061 0.175144 0.037078 0.245 Uiso 1 1 calc R U . . .
H32B H 0.590958 0.138624 0.070335 0.245 Uiso 1 1 calc R U . . .
H32C H 0.648815 0.189541 0.043757 0.245 Uiso 1 1 calc R U . . .
C100 C 0.8719(3) -0.7541(3) 0.42886(8) 0.1625(14) Uani 1 1 d . . . . .
H10G H 0.925426 -0.728029 0.437519 0.244 Uiso 1 1 calc R U . . .
H10H H 0.916498 -0.810451 0.417132 0.244 Uiso 1 1 calc R U . . .
H10I H 0.827909 -0.773465 0.446029 0.244 Uiso 1 1 calc R U . . .
C113 C 0.4055(4) -0.6976(3) 0.43633(8) 0.1590(14) Uani 1 1 d . . . . .
H11J H 0.352853 -0.729165 0.445179 0.238 Uiso 1 1 calc R U . . .
H11K H 0.362535 -0.642436 0.422068 0.238 Uiso 1 1 calc R U . . .
H11L H 0.437295 -0.675017 0.453344 0.238 Uiso 1 1 calc R U . . .
C50 C 0.8158(4) 0.0038(3) 0.10903(8) 0.1492(12) Uani 1 1 d . . . . .
H50A H 0.743280 0.035766 0.120746 0.224 Uiso 1 1 calc R U . . .
H50B H 0.800168 0.012006 0.086506 0.224 Uiso 1 1 calc R U . . .
H50C H 0.872735 0.032688 0.113228 0.224 Uiso 1 1 calc R U . . .
C69B C 0.7052(13) -0.3375(12) 0.3647(5) 0.125(5) Uani 0.40(3) 1 d D . P B 2
H69A H 0.748549 -0.350012 0.344693 0.187 Uiso 0.40(3) 1 calc R U P B 2
H69B H 0.684434 -0.393316 0.371866 0.187 Uiso 0.40(3) 1 calc R U P B 2
H69C H 0.753660 -0.326741 0.380384 0.187 Uiso 0.40(3) 1 calc R U P B 2
C69 C 0.277(2) -0.2656(13) 0.4816(4) 0.177(7) Uani 0.55(4) 1 d D . P A 2
H69D H 0.262910 -0.314845 0.496006 0.265 Uiso 0.55(4) 1 calc R U P A 2
H69E H 0.202628 -0.220566 0.473211 0.265 Uiso 0.55(4) 1 calc R U P A 2
H69F H 0.313959 -0.230148 0.492817 0.265 Uiso 0.55(4) 1 calc R U P A 2
C68 C 0.4139(16) -0.4235(11) 0.4606(6) 0.149(5) Uani 0.55(4) 1 d D . P A 2
H68A H 0.477945 -0.438422 0.475170 0.224 Uiso 0.55(4) 1 calc R U P A 2
H68C H 0.444316 -0.452940 0.440737 0.224 Uiso 0.55(4) 1 calc R U P A 2
H68D H 0.356177 -0.449269 0.469734 0.224 Uiso 0.55(4) 1 calc R U P A 2
C101 C 0.7269(4) -0.5806(3) 0.42306(8) 0.1731(16) Uani 1 1 d . . . . .
H10J H 0.684691 -0.592604 0.441956 0.260 Uiso 1 1 calc R U . . .
H10K H 0.672007 -0.532993 0.408627 0.260 Uiso 1 1 calc R U . . .
H10L H 0.785776 -0.555743 0.428909 0.260 Uiso 1 1 calc R U . . .
C51 C 0.9846(3) -0.1576(4) 0.10352(9) 0.1889(19) Uani 1 1 d . . . . .
H51A H 1.038804 -0.126427 0.108148 0.283 Uiso 1 1 calc R U . . .
H51B H 0.975380 -0.154273 0.080764 0.283 Uiso 1 1 calc R U . . .
H51C H 1.015427 -0.225478 0.111589 0.283 Uiso 1 1 calc R U . . .
C70B C 0.647(2) -0.1632(14) 0.3468(5) 0.136(5) Uani 0.40(3) 1 d . . P B 2
H70A H 0.717629 -0.172028 0.358265 0.204 Uiso 0.40(3) 1 calc R U P B 2
H70B H 0.588877 -0.098837 0.349978 0.204 Uiso 0.40(3) 1 calc R U P B 2
H70C H 0.666305 -0.169479 0.324394 0.204 Uiso 0.40(3) 1 calc R U P B 2
C68A C 0.5913(11) -0.2306(11) 0.3594(2) 0.090(3) Uani 0.60(3) 1 d D . P B 1
H68E H 0.543481 -0.259836 0.348559 0.108 Uiso 0.60(3) 1 calc R U P B 1
C70A C 0.5791(19) -0.1381(8) 0.3390(3) 0.134(4) Uani 0.60(3) 1 d D . P B 1
H70D H 0.496922 -0.102554 0.334200 0.201 Uiso 0.60(3) 1 calc R U P B 1
H70E H 0.624059 -0.155189 0.319352 0.201 Uiso 0.60(3) 1 calc R U P B 1
H70F H 0.608699 -0.097515 0.350293 0.201 Uiso 0.60(3) 1 calc R U P B 1
C69A C 0.7165(11) -0.3073(14) 0.3583(4) 0.155(5) Uani 0.60(3) 1 d D . P B 1
H69G H 0.768414 -0.285973 0.369824 0.232 Uiso 0.60(3) 1 calc R U P B 1
H69H H 0.743749 -0.315404 0.336441 0.232 Uiso 0.60(3) 1 calc R U P B 1
H69I H 0.716351 -0.369082 0.368030 0.232 Uiso 0.60(3) 1 calc R U P B 1
C1A C 0.433(2) -0.4042(16) 0.4673(9) 0.213(14) Uani 0.45(4) 1 d D . P A 1
H1AA H 0.484823 -0.442791 0.451257 0.319 Uiso 0.45(4) 1 calc R U P A 1
H1AB H 0.393564 -0.442645 0.479150 0.319 Uiso 0.45(4) 1 calc R U P A 1
H1AC H 0.479255 -0.385132 0.481685 0.319 Uiso 0.45(4) 1 calc R U P A 1
C1B C 0.244(2) -0.2631(14) 0.4759(5) 0.153(7) Uani 0.45(4) 1 d D . P A 1
H1BA H 0.282615 -0.264127 0.495623 0.230 Uiso 0.45(4) 1 calc R U P A 1
H1BB H 0.193391 -0.300214 0.479300 0.230 Uiso 0.45(4) 1 calc R U P A 1
H1BC H 0.198217 -0.196153 0.469008 0.230 Uiso 0.45(4) 1 calc R U P A 1
C1C C 0.337(2) -0.3084(10) 0.4507(5) 0.080(3) Uani 0.45(4) 1 d . . P A 1
H1C H 0.301644 -0.325610 0.432677 0.097 Uiso 0.45(4) 1 calc R U P A 1

loop_
_atom_site_aniso_label
_atom_site_aniso_U_11
_atom_site_aniso_U_22
_atom_site_aniso_U_33
_atom_site_aniso_U_23
_atom_site_aniso_U_13
_atom_site_aniso_U_12
P1 0.0602(2) 0.05055(19) 0.0731(2) -0.00839(16) -0.00675(17) -0.01894(16)
P4 0.0630(2) 0.04782(19) 0.0744(3) -0.00504(16) -0.00134(18) -0.01831(16)
P2 0.0647(2) 0.04783(19) 0.0774(3) -0.00708(17) -0.01566(19) -0.01376(16)
P3 0.0631(2) 0.04773(19) 0.0933(3) -0.00539(18) 0.0057(2) -0.01709(16)
N7 0.0621(7) 0.0462(6) 0.0629(7) -0.0073(5) -0.0021(5) -0.0158(5)
N1 0.0571(6) 0.0447(6) 0.0704(7) -0.0044(5) -0.0043(5) -0.0188(5)
N3 0.0627(7) 0.0473(6) 0.0656(7) -0.0064(5) -0.0119(6) -0.0159(5)
N2 0.0654(7) 0.0575(7) 0.0698(8) -0.0100(6) 0.0028(6) -0.0274(6)
N4 0.0631(7) 0.0527(6) 0.0758(8) -0.0123(6) -0.0150(6) -0.0128(5)
N8 0.0701(8) 0.0566(7) 0.0643(7) -0.0053(6) -0.0070(6) -0.0201(6)
N5 0.0612(7) 0.0448(6) 0.0858(9) -0.0030(6) 0.0036(6) -0.0190(5)
N6 0.0637(7) 0.0486(6) 0.0825(9) -0.0074(6) 0.0044(6) -0.0206(5)
C2 0.0586(8) 0.0491(7) 0.0588(8) -0.0060(6) -0.0037(6) -0.0159(6)
C5 0.0584(8) 0.0470(7) 0.0715(9) -0.0045(6) -0.0068(7) -0.0199(6)
C1 0.0601(8) 0.0490(7) 0.0615(8) -0.0032(6) -0.0067(6) -0.0209(6)
C4 0.0592(8) 0.0497(7) 0.0587(8) -0.0060(6) 0.0020(6) -0.0179(6)
C36 0.0573(8) 0.0514(7) 0.0680(9) -0.0111(6) -0.0087(6) -0.0142(6)
C55 0.0605(8) 0.0490(7) 0.0663(9) -0.0077(6) -0.0017(6) -0.0195(6)
C3 0.0638(8) 0.0455(7) 0.0651(8) -0.0024(6) -0.0020(7) -0.0188(6)
C86 0.0575(8) 0.0457(7) 0.0800(10) -0.0046(6) -0.0037(7) -0.0160(6)
C74 0.0658(8) 0.0428(7) 0.0745(10) -0.0077(6) -0.0121(7) -0.0129(6)
C00M 0.0713(9) 0.0492(7) 0.0656(9) -0.0075(6) -0.0154(7) -0.0160(6)
C12 0.0566(8) 0.0438(7) 0.0856(10) -0.0108(6) -0.0048(7) -0.0174(6)
C60 0.0869(11) 0.0512(8) 0.0704(10) -0.0060(7) 0.0023(8) -0.0191(7)
C24 0.0632(8) 0.0593(8) 0.0745(10) -0.0089(7) 0.0062(7) -0.0272(7)
C6 0.0707(9) 0.0558(8) 0.0734(10) -0.0037(7) -0.0059(8) -0.0181(7)
C43 0.0704(10) 0.0494(8) 0.0909(12) -0.0168(7) -0.0239(9) -0.0098(7)
C56 0.0709(9) 0.0585(8) 0.0728(10) -0.0130(7) 0.0020(8) -0.0171(7)
C93 0.0669(9) 0.0494(7) 0.0917(12) -0.0125(7) 0.0052(8) -0.0232(7)
C62 0.0734(10) 0.0643(9) 0.0696(10) -0.0067(7) -0.0122(8) -0.0205(8)
C8 0.0717(10) 0.0552(8) 0.1010(14) -0.0182(8) -0.0156(9) -0.0179(7)
C25 0.0613(8) 0.0694(9) 0.0811(11) -0.0109(8) 0.0037(7) -0.0293(7)
C7 0.0789(11) 0.0684(10) 0.0786(11) -0.0192(8) -0.0039(9) -0.0170(8)
C41 0.0854(12) 0.0524(8) 0.0851(12) -0.0046(8) 0.0086(9) -0.0124(8)
C11 0.0747(10) 0.0508(8) 0.0840(11) -0.0005(7) -0.0027(8) -0.0216(7)
C75 0.0639(9) 0.0588(8) 0.0954(13) -0.0111(8) -0.0045(8) -0.0192(7)
C58 0.0707(10) 0.0501(8) 0.1084(14) -0.0059(8) -0.0061(9) -0.0182(7)
C105 0.0644(9) 0.0491(7) 0.0970(12) 0.0004(8) 0.0025(8) -0.0226(7)
C39 0.0624(9) 0.0525(8) 0.1187(15) -0.0143(9) -0.0192(9) -0.0131(7)
C79 0.0913(12) 0.0528(8) 0.0738(10) -0.0078(7) -0.0169(9) -0.0171(8)
C13 0.0659(9) 0.0560(8) 0.0998(13) -0.0096(8) 0.0049(9) -0.0273(7)
C57 0.0736(10) 0.0558(8) 0.0963(13) -0.0207(8) 0.0050(9) -0.0142(7)
C94 0.0743(10) 0.0609(9) 0.1022(14) -0.0086(9) 0.0069(9) -0.0307(8)
C59 0.0953(13) 0.0577(9) 0.0838(12) 0.0044(8) -0.0034(10) -0.0210(9)
C17 0.0657(9) 0.0601(9) 0.0946(12) -0.0141(8) -0.0139(9) -0.0182(7)
C89 0.0720(10) 0.0527(9) 0.1200(16) -0.0193(9) -0.0146(10) -0.0123(7)
C01B 0.0944(12) 0.0656(9) 0.0692(10) -0.0080(8) -0.0114(9) -0.0213(9)
C91 0.0801(11) 0.0567(9) 0.0825(11) -0.0065(8) -0.0046(9) -0.0069(8)
C10 0.0813(11) 0.0469(8) 0.1042(14) -0.0006(8) -0.0140(10) -0.0207(7)
C33 0.0716(10) 0.0777(10) 0.0733(10) -0.0065(8) -0.0054(8) -0.0318(8)
C01F 0.0829(11) 0.0631(9) 0.0839(11) -0.0069(8) -0.0167(9) -0.0315(8)
C44 0.0927(13) 0.0576(9) 0.0934(13) -0.0114(8) -0.0311(11) -0.0165(8)
C29 0.0874(12) 0.0841(11) 0.0758(11) -0.0074(9) 0.0069(9) -0.0431(10)
C80 0.1154(15) 0.0694(10) 0.0648(10) -0.0076(8) -0.0041(10) -0.0283(10)
C40 0.0920(13) 0.0527(9) 0.1064(15) 0.0045(9) -0.0035(11) -0.0144(8)
C90 0.0857(12) 0.0709(11) 0.0945(13) -0.0248(10) -0.0091(10) -0.0077(9)
C21 0.0850(12) 0.0779(11) 0.0918(13) 0.0031(9) 0.0081(10) -0.0395(10)
C114 0.0820(12) 0.0847(12) 0.0991(14) -0.0163(10) 0.0006(10) -0.0385(10)
C63 0.0991(14) 0.0876(12) 0.0685(11) -0.0084(9) -0.0147(10) -0.0320(11)
C01O 0.0863(12) 0.0802(11) 0.0940(13) -0.0055(10) -0.0055(10) -0.0415(10)
C48 0.0662(10) 0.0734(10) 0.1116(15) -0.0233(10) -0.0139(10) -0.0173(8)
C106 0.0686(10) 0.0618(9) 0.1082(14) -0.0035(9) -0.0014(9) -0.0281(8)
C37 0.0884(13) 0.0700(10) 0.0811(12) -0.0091(9) 0.0115(10) -0.0054(9)
C76 0.0699(11) 0.0770(12) 0.1329(19) -0.0191(12) -0.0138(11) -0.0225(9)
C83 0.0754(11) 0.1034(14) 0.0977(14) -0.0131(11) 0.0110(10) -0.0430(11)
C87 0.1114(16) 0.0604(10) 0.0809(12) -0.0011(8) -0.0091(11) -0.0047(10)
C16 0.0720(11) 0.0806(12) 0.1298(18) -0.0250(12) -0.0267(12) -0.0239(9)
C15 0.0668(11) 0.0921(14) 0.155(2) -0.0234(14) -0.0060(13) -0.0391(10)
C14 0.0755(12) 0.0847(12) 0.1345(19) -0.0170(12) 0.0118(12) -0.0440(10)
C96 0.0857(14) 0.1144(17) 0.142(2) -0.0286(16) 0.0020(15) -0.0574(13)
C26 0.0856(12) 0.1004(14) 0.0976(14) -0.0065(11) -0.0048(10) -0.0569(11)
C38 0.0799(12) 0.0737(11) 0.1090(16) -0.0248(11) 0.0115(11) -0.0009(9)
C67 0.0826(12) 0.0845(12) 0.0908(13) -0.0061(10) -0.0104(10) -0.0378(10)
C110 0.0912(13) 0.0736(11) 0.1038(15) 0.0142(10) -0.0044(11) -0.0371(10)
C98 0.0787(11) 0.0799(11) 0.0963(14) -0.0181(10) -0.0023(10) -0.0319(9)
C95 0.0878(13) 0.0930(14) 0.1263(19) -0.0138(13) 0.0187(13) -0.0502(12)
C47 0.0780(13) 0.0946(15) 0.144(2) -0.0316(14) -0.0243(13) -0.0251(11)
C102 0.0919(13) 0.0893(13) 0.0980(15) 0.0057(11) 0.0089(11) -0.0411(11)
C18 0.0869(13) 0.1072(15) 0.0854(13) -0.0016(11) -0.0264(11) -0.0307(12)
C9 0.1035(16) 0.0675(11) 0.136(2) -0.0384(12) -0.0193(14) -0.0079(10)
C88 0.1103(16) 0.0527(9) 0.1099(16) 0.0046(10) -0.0192(13) -0.0021(9)
C46 0.0907(16) 0.1031(17) 0.157(3) -0.0259(16) -0.0513(17) -0.0272(13)
C77 0.0893(15) 0.0923(14) 0.137(2) -0.0227(14) -0.0399(15) -0.0230(12)
C78 0.1133(17) 0.0821(13) 0.0954(15) -0.0143(11) -0.0386(13) -0.0243(12)
C97 0.0910(14) 0.1127(17) 0.1198(19) -0.0289(14) -0.0098(13) -0.0479(13)
C30 0.1283(18) 0.1066(15) 0.0719(12) -0.0077(11) 0.0023(12) -0.0617(14)
C02F 0.1148(17) 0.0980(14) 0.0706(11) -0.0027(10) 0.0021(11) -0.0404(13)
C45 0.1194(19) 0.0870(14) 0.1083(17) -0.0153(12) -0.0490(15) -0.0262(13)
C52 0.1248(18) 0.0758(11) 0.0804(12) -0.0038(9) -0.0245(12) -0.0339(12)
C61 0.0910(14) 0.0558(10) 0.157(2) 0.0050(11) -0.0067(14) -0.0153(9)
C81 0.137(2) 0.0812(13) 0.0816(13) -0.0214(10) 0.0073(13) -0.0248(13)
C02K 0.162(2) 0.0933(15) 0.0704(12) -0.0196(11) -0.0141(13) -0.0441(15)
C92 0.0996(16) 0.0646(12) 0.173(3) -0.0384(14) -0.0226(16) -0.0006(10)
C28 0.1099(16) 0.1043(15) 0.0911(14) 0.0058(12) 0.0100(12) -0.0621(13)
C70 0.113(7) 0.133(8) 0.071(7) -0.005(5) -0.008(5) -0.044(5)
C42 0.0741(12) 0.0545(10) 0.197(3) -0.0177(13) -0.0268(14) -0.0080(8)
C02P 0.191(3) 0.0985(17) 0.1005(18) -0.0264(14) -0.0339(18) -0.0662(19)
C34 0.1236(19) 0.1048(16) 0.0878(14) -0.0245(12) 0.0084(13) -0.0479(14)
C22 0.1172(18) 0.129(2) 0.1007(16) -0.0149(14) 0.0275(14) -0.0614(16)
C115 0.1008(16) 0.1103(17) 0.1172(19) 0.0036(14) -0.0217(14) -0.0331(14)
C68B 0.106(9) 0.112(9) 0.109(9) -0.018(6) 0.031(7) -0.066(7)
C27 0.1083(16) 0.1153(17) 0.1148(18) 0.0046(14) 0.0006(13) -0.0767(15)
C49 0.0804(13) 0.1190(18) 0.1147(18) -0.0255(14) -0.0006(12) -0.0429(13)
C99 0.1031(17) 0.145(2) 0.0886(15) -0.0119(15) -0.0065(13) -0.0527(16)
C02X 0.146(2) 0.0921(14) 0.1059(17) -0.0126(12) -0.0264(15) -0.0702(15)
C35 0.0917(15) 0.1092(17) 0.1070(17) 0.0095(13) -0.0132(13) -0.0223(13)
C111 0.138(2) 0.1142(18) 0.0912(15) 0.0133(14) -0.0067(15) -0.0628(17)
C64 0.150(2) 0.1198(19) 0.0780(14) -0.0206(13) -0.0156(14) -0.0579(18)
C66 0.133(2) 0.1190(19) 0.119(2) -0.0117(15) -0.0194(16) -0.0761(17)
C032 0.0855(15) 0.1104(18) 0.159(3) -0.0019(17) 0.0021(15) -0.0366(13)
C65 0.165(3) 0.138(2) 0.110(2) -0.0323(17) -0.0242(18) -0.084(2)
C23 0.1191(18) 0.0872(14) 0.128(2) 0.0254(13) 0.0029(15) -0.0458(13)
C035 0.129(2) 0.0972(15) 0.1127(18) 0.0086(13) 0.0000(15) -0.0582(15)
C82 0.191(3) 0.0903(15) 0.0757(13) 0.0041(11) -0.0083(15) -0.0482(17)
C53 0.135(2) 0.1008(16) 0.0990(16) -0.0259(13) -0.0034(15) -0.0286(15)
C116 0.127(2) 0.133(2) 0.139(2) -0.0608(18) 0.0197(18) -0.0599(18)
C84 0.1062(18) 0.1128(18) 0.129(2) 0.0062(15) 0.0239(15) -0.0449(15)
C107 0.1123(17) 0.0972(15) 0.145(2) 0.0037(15) -0.0208(16) -0.0674(14)
C109 0.136(2) 0.1102(18) 0.136(2) 0.0385(16) -0.0155(18) -0.0745(17)
C19 0.147(2) 0.116(2) 0.120(2) 0.0180(16) -0.0425(18) -0.0525(18)
C103 0.122(2) 0.151(2) 0.1039(18) -0.0169(17) 0.0143(15) -0.0537(19)
C85 0.1149(18) 0.1141(18) 0.128(2) -0.0436(16) 0.0349(15) -0.0523(15)
C03F 0.156(3) 0.0937(16) 0.1111(19) 0.0197(14) -0.0039(17) -0.0374(16)
C20 0.138(2) 0.139(2) 0.0921(17) -0.0220(16) -0.0300(16) -0.0136(18)
C108 0.152(3) 0.115(2) 0.170(3) 0.0329(19) -0.021(2) -0.095(2)
C104 0.134(2) 0.1079(19) 0.150(3) 0.0404(18) -0.0038(19) -0.0472(17)
C03J 0.132(2) 0.167(3) 0.111(2) 0.011(2) 0.0280(18) -0.030(2)
C54 0.196(3) 0.0992(17) 0.1087(19) 0.0157(15) -0.029(2) -0.0534(19)
C112 0.169(3) 0.162(3) 0.111(2) 0.032(2) -0.033(2) -0.058(2)
C31 0.215(4) 0.158(3) 0.0977(19) 0.0193(18) -0.045(2) -0.095(3)
C32 0.215(4) 0.142(3) 0.123(2) -0.058(2) -0.007(2) -0.045(3)
C100 0.157(3) 0.183(3) 0.127(3) 0.034(2) -0.021(2) -0.045(3)
C113 0.214(4) 0.134(3) 0.115(2) -0.0133(19) 0.012(2) -0.047(3)
C50 0.186(3) 0.143(3) 0.132(3) 0.011(2) -0.019(2) -0.077(3)
C69B 0.088(5) 0.143(9) 0.160(11) -0.060(9) 0.046(6) -0.058(6)
C69 0.225(15) 0.263(16) 0.117(7) -0.089(8) 0.087(9) -0.172(14)
C68 0.139(7) 0.106(6) 0.186(9) 0.039(6) -0.001(7) -0.035(6)
C101 0.180(4) 0.183(3) 0.112(2) -0.037(2) 0.023(2) -0.012(3)
C51 0.116(2) 0.265(5) 0.147(3) -0.048(3) 0.026(2) -0.020(3)
C70B 0.131(10) 0.135(9) 0.139(9) 0.010(6) 0.022(7) -0.053(9)
C68A 0.083(5) 0.098(5) 0.100(5) -0.015(3) 0.002(4) -0.044(3)
C70A 0.161(9) 0.131(6) 0.111(5) 0.009(4) 0.025(5) -0.062(6)
C69A 0.094(5) 0.192(11) 0.169(7) 0.001(7) 0.015(5) -0.045(5)
C1A 0.186(13) 0.146(11) 0.30(3) 0.134(16) -0.028(14) -0.085(10)
C1B 0.126(8) 0.177(12) 0.147(10) -0.052(8) 0.020(7) -0.040(10)
C1C 0.103(6) 0.093(5) 0.050(3) 0.006(3) -0.006(5) -0.042(4)

loop_
_atom_type_symbol
_atom_type_description
_atom_type_scat_dispersion_real
_atom_type_scat_dispersion_imag
_atom_type_scat_source
C C 0.0181 0.0091 'International Tables Vol C Tables 4.2.6.8 and 6.1.1.4'
H H 0.0000 0.0000 'International Tables Vol C Tables 4.2.6.8 and 6.1.1.4'
N N 0.0311 0.0180 'International Tables Vol C Tables 4.2.6.8 and 6.1.1.4'
P P 0.2955 0.4335 'International Tables Vol C Tables 4.2.6.8 and 6.1.1.4'

loop_
_exptl_crystal_face_index_h
_exptl_crystal_face_index_k
_exptl_crystal_face_index_l
_exptl_crystal_face_perp_dist
-9 4 13 0.1425
-9 4 -13 0.1292
9 -4 -13 0.1603
11 4 1 0.1729
-3 10 -20 0.1264
-3 10 22 0.1474
-11 -4 -1 0.1442
3 -10 -22 0.1697
0 15 1 0.1358
3 13 22 0.1530
9 11 -12 0.1493
3 13 -20 0.1327
-3 -13 -22 0.1642
-9 -11 -14 0.1541
-9 -11 12 0.1679
0 0 1 0.0742
0 0 -1 0.0493
-1 0 2 0.1160
1 0 -2 0.1608
0 -1 2 0.1126
1 0 2 0.1614
1 1 2 0.1250
-1 -1 -2 0.1426
-1 0 -2 0.1315
0 -2 -1 0.1600
0 2 1 0.1352

loop_
_geom_angle_atom_site_label_1
_geom_angle_atom_site_label_2
_geom_angle_atom_site_label_3
_geom_angle
_geom_angle_site_symmetry_1
_geom_angle_site_symmetry_3
_geom_angle_publ_flag
N1 P1 P2 94.30(4) . . ?
N7 P4 P3 92.77(4) . . ?
N3 P2 P1 106.06(4) . . ?
N5 P3 P4 107.12(5) . . ?
C4 N7 P4 110.70(10) . . ?
C4 N7 C74 122.96(11) . . ?
C74 N7 P4 125.80(9) . . ?
C1 N1 P1 108.77(9) . . ?
C1 N1 C12 122.69(11) . . ?
C12 N1 P1 127.95(9) . . ?
C2 N3 P2 123.50(9) . . ?
C2 N3 C00M 120.74(11) . . ?
C00M N3 P2 115.61(9) . . ?
C1 N2 C24 125.89(13) . . ?
C2 N4 C43 123.66(12) . . ?
C4 N8 C62 123.91(13) . . ?
C3 N5 P3 124.38(10) . . ?
C3 N5 C105 121.94(12) . . ?
C105 N5 P3 113.39(10) . . ?
C3 N6 C93 124.68(13) . . ?
N3 C2 C36 119.12(12) . . ?
N4 C2 N3 115.10(12) . . ?
N4 C2 C36 125.59(13) . . ?
C6 C5 C1 120.95(13) . . ?
C6 C5 C11 117.91(14) . . ?
C11 C5 C1 120.99(15) . . ?
N1 C1 C5 119.93(13) . . ?
N2 C1 N1 114.27(12) . . ?
N2 C1 C5 125.54(13) . . ?
N7 C4 C55 118.96(13) . . ?
N8 C4 N7 115.47(12) . . ?
N8 C4 C55 125.39(13) . . ?
C41 C36 C2 118.85(14) . . ?
C41 C36 C37 117.49(15) . . ?
C37 C36 C2 123.66(15) . . ?
C60 C55 C4 120.54(14) . . ?
C60 C55 C56 117.78(14) . . ?
C56 C55 C4 121.61(14) . . ?
N5 C3 C86 117.66(12) . . ?
N6 C3 N5 115.64(12) . . ?
N6 C3 C86 126.54(14) . . ?
C91 C86 C3 118.99(14) . . ?
C91 C86 C87 118.03(15) . . ?
C87 C86 C3 122.98(16) . . ?
C75 C74 N7 120.17(15) . . ?
C75 C74 C79 120.57(16) . . ?
C79 C74 N7 119.12(15) . . ?
C01B C00M N3 118.40(15) . . ?
C01F C00M N3 118.93(15) . . ?
C01F C00M C01B 122.63(15) . . ?
C13 C12 N1 119.34(15) . . ?
C17 C12 N1 119.67(15) . . ?
C17 C12 C13 120.86(15) . . ?
C55 C60 H60 119.5 . . ?
C55 C60 C59 121.04(16) . . ?
C59 C60 H60 119.5 . . ?
C25 C24 N2 121.67(15) . . ?
C25 C24 C29 121.24(15) . . ?
C29 C24 N2 116.71(15) . . ?
C5 C6 H6 119.6 . . ?
C5 C6 C7 120.78(16) . . ?
C7 C6 H6 119.6 . . ?
C44 C43 N4 119.51(18) . . ?
C44 C43 C48 121.28(17) . . ?
C48 C43 N4 118.80(17) . . ?
C55 C56 H56 119.8 . . ?
C57 C56 C55 120.41(17) . . ?
C57 C56 H56 119.8 . . ?
C94 C93 N6 120.58(17) . . ?
C94 C93 C98 120.59(17) . . ?
C98 C93 N6 118.34(16) . . ?
C63 C62 N8 117.59(16) . . ?
C63 C62 C67 121.45(18) . . ?
C67 C62 N8 120.71(17) . . ?
C7 C8 C9 121.3(2) . . ?
C10 C8 C7 117.59(16) . . ?
C10 C8 C9 121.11(19) . . ?
C24 C25 C33 123.08(15) . . ?
C24 C25 C26 117.70(17) . . ?
C26 C25 C33 119.23(16) . . ?
C6 C7 H7 119.2 . . ?
C8 C7 C6 121.53(18) . . ?
C8 C7 H7 119.2 . . ?
C36 C41 H41 119.6 . . ?
C36 C41 C40 120.86(18) . . ?
C40 C41 H41 119.6 . . ?
C5 C11 H11 120.0 . . ?
C10 C11 C5 120.09(17) . . ?
C10 C11 H11 120.0 . . ?
C74 C75 C83 123.75(16) . . ?
C76 C75 C74 118.20(19) . . ?
C76 C75 C83 118.01(19) . . ?
C57 C58 C59 116.79(16) . . ?
C57 C58 C61 122.38(19) . . ?
C59 C58 C61 120.8(2) . . ?
C106 C105 N5 118.88(16) . . ?
C106 C105 C110 122.95(16) . . ?
C110 C105 N5 118.01(17) . . ?
C40 C39 C38 116.85(16) . . ?
C40 C39 C42 121.8(2) . . ?
C38 C39 C42 121.3(2) . . ?
C74 C79 C80 123.37(17) . . ?
C78 C79 C74 117.5(2) . . ?
C78 C79 C80 119.06(19) . . ?
C12 C13 C21 123.59(15) . . ?
C14 C13 C12 117.78(19) . . ?
C14 C13 C21 118.62(19) . . ?
C56 C57 H57 118.9 . . ?
C58 C57 C56 122.18(17) . . ?
C58 C57 H57 118.9 . . ?
C93 C94 C102 122.65(17) . . ?
C95 C94 C93 117.6(2) . . ?
C95 C94 C102 119.7(2) . . ?
C60 C59 H59 119.1 . . ?
C58 C59 C60 121.78(18) . . ?
C58 C59 H59 119.1 . . ?
C12 C17 C18 123.73(16) . . ?
C16 C17 C12 117.57(19) . . ?
C16 C17 C18 118.68(19) . . ?
C90 C89 C92 120.8(2) . . ?
C88 C89 C90 117.83(17) . . ?
C88 C89 C92 121.4(2) . . ?
C00M C01B C02F 123.29(16) . . ?
C02K C01B C00M 117.16(19) . . ?
C02K C01B C02F 119.51(19) . . ?
C86 C91 H91 119.4 . . ?
C86 C91 C90 121.10(18) . . ?
C90 C91 H91 119.4 . . ?
C8 C10 C11 122.07(17) . . ?
C8 C10 H10 119.0 . . ?
C11 C10 H10 119.0 . . ?
C25 C33 H33 107.4 . . ?
C25 C33 C34 111.19(16) . . ?
C25 C33 C35 111.21(16) . . ?
C34 C33 H33 107.4 . . ?
C34 C33 C35 111.96(18) . . ?
C35 C33 H33 107.4 . . ?
C00M C01F C01O 122.70(15) . . ?
C00M C01F C02X 116.78(19) . . ?
C02X C01F C01O 120.50(19) . . ?
C43 C44 C45 117.2(2) . . ?
C43 C44 C52 122.51(17) . . ?
C45 C44 C52 120.3(2) . . ?
C24 C29 C30 120.57(16) . . ?
C28 C29 C24 117.80(18) . . ?
C28 C29 C30 121.64(19) . . ?
C79 C80 H80 108.0 . . ?
C79 C80 C81 110.58(17) . . ?
C79 C80 C82 112.5(2) . . ?
C81 C80 H80 108.0 . . ?
C82 C80 H80 108.0 . . ?
C82 C80 C81 109.49(17) . . ?
C41 C40 H40 119.0 . . ?
C39 C40 C41 121.95(19) . . ?
C39 C40 H40 119.0 . . ?
C89 C90 C91 120.68(19) . . ?
C89 C90 H90 119.7 . . ?
C91 C90 H90 119.7 . . ?
C13 C21 H21 107.7 . . ?
C13 C21 C22 112.54(19) . . ?
C13 C21 C23 110.60(18) . . ?
C22 C21 H21 107.7 . . ?
C22 C21 C23 110.44(18) . . ?
C23 C21 H21 107.7 . . ?
C106 C114 H114 107.5 . . ?
C106 C114 C115 111.01(18) . . ?
C106 C114 C116 112.6(2) . . ?
C115 C114 H114 107.5 . . ?
C115 C114 C116 110.6(2) . . ?
C116 C114 H114 107.5 . . ?
C62 C63 C70 122.9(7) . . ?
C62 C63 C1C 117.6(7) . . ?
C64 C63 C62 117.7(2) . . ?
C64 C63 C70 119.1(7) . . ?
C64 C63 C1C 124.6(7) . . ?
C01F C01O H01O 107.4 . . ?
C01F C01O C032 111.01(19) . . ?
C01F C01O C035 112.70(18) . . ?
C032 C01O H01O 107.4 . . ?
C032 C01O C035 110.58(19) . . ?
C035 C01O H01O 107.4 . . ?
C43 C48 C49 121.62(17) . . ?
C47 C48 C43 118.6(2) . . ?
C47 C48 C49 119.7(2) . . ?
C105 C106 C114 123.34(16) . . ?
C105 C106 C107 116.6(2) . . ?
C107 C106 C114 120.0(2) . . ?
C36 C37 H37 119.5 . . ?
C36 C37 C38 121.09(19) . . ?
C38 C37 H37 119.5 . . ?
C75 C76 H76 119.0 . . ?
C77 C76 C75 122.0(2) . . ?
C77 C76 H76 119.0 . . ?
C75 C83 H83 107.8 . . ?
C75 C83 C84 112.25(19) . . ?
C75 C83 C85 111.5(2) . . ?
C84 C83 H83 107.8 . . ?
C85 C83 H83 107.8 . . ?
C85 C83 C84 109.47(18) . . ?
C86 C87 H87 119.9 . . ?
C86 C87 C88 120.3(2) . . ?
C88 C87 H87 119.9 . . ?
C17 C16 H16 119.1 . . ?
C15 C16 C17 121.7(2) . . ?
C15 C16 H16 119.1 . . ?
C16 C15 H15 120.0 . . ?
C14 C15 C16 120.1(2) . . ?
C14 C15 H15 120.0 . . ?
C13 C14 H14 119.0 . . ?
C15 C14 C13 122.0(2) . . ?
C15 C14 H14 119.0 . . ?
C95 C96 H96 119.9 . . ?
C97 C96 H96 119.9 . . ?
C97 C96 C95 120.1(2) . . ?
C25 C26 H26 119.3 . . ?
C27 C26 C25 121.45(19) . . ?
C27 C26 H26 119.3 . . ?
C39 C38 C37 121.76(19) . . ?
C39 C38 H38 119.1 . . ?
C37 C38 H38 119.1 . . ?
C62 C67 C68B 117.2(11) . . ?
C62 C67 C68A 124.2(7) . . ?
C66 C67 C62 117.4(2) . . ?
C66 C67 C68B 124.8(11) . . ?
C66 C67 C68A 118.4(7) . . ?
C105 C110 C111 123.35(18) . . ?
C109 C110 C105 116.3(2) . . ?
C109 C110 C111 120.3(2) . . ?
C93 C98 C99 121.40(18) . . ?
C97 C98 C93 118.1(2) . . ?
C97 C98 C99 120.5(2) . . ?
C94 C95 H95 119.0 . . ?
C96 C95 C94 121.9(2) . . ?
C96 C95 H95 119.0 . . ?
C48 C47 H47 119.7 . . ?
C46 C47 C48 120.6(3) . . ?
C46 C47 H47 119.7 . . ?
C94 C102 H102 107.2 . . ?
C94 C102 C103 113.0(2) . . ?
C94 C102 C104 110.7(2) . . ?
C103 C102 H102 107.2 . . ?
C103 C102 C104 111.2(2) . . ?
C104 C102 H102 107.2 . . ?
C17 C18 H18 107.5 . . ?
C17 C18 C19 112.4(2) . . ?
C17 C18 C20 112.5(2) . . ?
C19 C18 H18 107.5 . . ?
C19 C18 C20 109.04(19) . . ?
C20 C18 H18 107.5 . . ?
C8 C9 H9A 109.5 . . ?
C8 C9 H9B 109.5 . . ?
C8 C9 H9C 109.5 . . ?
H9A C9 H9B 109.5 . . ?
H9A C9 H9C 109.5 . . ?
H9B C9 H9C 109.5 . . ?
C89 C88 C87 122.06(19) . . ?
C89 C88 H88 119.0 . . ?
C87 C88 H88 119.0 . . ?
C47 C46 H46 119.7 . . ?
C45 C46 C47 120.6(2) . . ?
C45 C46 H46 119.7 . . ?
C76 C77 H77 120.2 . . ?
C76 C77 C78 119.6(2) . . ?
C78 C77 H77 120.2 . . ?
C79 C78 H78 118.9 . . ?
C77 C78 C79 122.1(2) . . ?
C77 C78 H78 118.9 . . ?
C96 C97 C98 121.7(2) . . ?
C96 C97 H97 119.2 . . ?
C98 C97 H97 119.2 . . ?
C29 C30 H30 106.0 . . ?
C29 C30 C31 113.7(2) . . ?
C31 C30 H30 106.0 . . ?
C32 C30 C29 111.6(2) . . ?
C32 C30 H30 106.0 . . ?
C32 C30 C31 112.6(2) . . ?
C01B C02F H02F 107.7 . . ?
C01B C02F C03F 110.6(2) . . ?
C01B C02F C03J 113.2(2) . . ?
C03F C02F H02F 107.7 . . ?
C03F C02F C03J 109.6(2) . . ?
C03J C02F H02F 107.7 . . ?
C44 C45 H45 119.2 . . ?
C46 C45 C44 121.7(2) . . ?
C46 C45 H45 119.2 . . ?
C44 C52 H52 107.6 . . ?
C44 C52 C53 110.87(19) . . ?
C44 C52 C54 113.2(2) . . ?
C53 C52 H52 107.6 . . ?
C53 C52 C54 109.6(2) . . ?
C54 C52 H52 107.6 . . ?
C58 C61 H61A 109.5 . . ?
C58 C61 H61B 109.5 . . ?
C58 C61 H61C 109.5 . . ?
H61A C61 H61B 109.5 . . ?
H61A C61 H61C 109.5 . . ?
H61B C61 H61C 109.5 . . ?
C80 C81 H81A 109.5 . . ?
C80 C81 H81B 109.5 . . ?
C80 C81 H81C 109.5 . . ?
H81A C81 H81B 109.5 . . ?
H81A C81 H81C 109.5 . . ?
H81B C81 H81C 109.5 . . ?
C01B C02K H02K 119.3 . . ?
C02P C02K C01B 121.3(2) . . ?
C02P C02K H02K 119.3 . . ?
C89 C92 H92A 109.5 . . ?
C89 C92 H92B 109.5 . . ?
C89 C92 H92C 109.5 . . ?
H92A C92 H92B 109.5 . . ?
H92A C92 H92C 109.5 . . ?
H92B C92 H92C 109.5 . . ?
C29 C28 H28 119.2 . . ?
C27 C28 C29 121.6(2) . . ?
C27 C28 H28 119.2 . . ?
C63 C70 H70 101.4 . . ?
C63 C70 C69 113.7(10) . . ?
C63 C70 C68 121.9(15) . . ?
C69 C70 H70 101.4 . . ?
C68 C70 H70 101.4 . . ?
C68 C70 C69 113.0(11) . . ?
C39 C42 H42A 109.5 . . ?
C39 C42 H42B 109.5 . . ?
C39 C42 H42C 109.5 . . ?
H42A C42 H42B 109.5 . . ?
H42A C42 H42C 109.5 . . ?
H42B C42 H42C 109.5 . . ?
C02K C02P H02P 119.8 . . ?
C02X C02P C02K 120.5(2) . . ?
C02X C02P H02P 119.8 . . ?
C33 C34 H34A 109.5 . . ?
C33 C34 H34B 109.5 . . ?
C33 C34 H34C 109.5 . . ?
H34A C34 H34B 109.5 . . ?
H34A C34 H34C 109.5 . . ?
H34B C34 H34C 109.5 . . ?
C21 C22 H22A 109.5 . . ?
C21 C22 H22B 109.5 . . ?
C21 C22 H22C 109.5 . . ?
H22A C22 H22B 109.5 . . ?
H22A C22 H22C 109.5 . . ?
H22B C22 H22C 109.5 . . ?
C114 C115 H11A 109.5 . . ?
C114 C115 H11B 109.5 . . ?
C114 C115 H11C 109.5 . . ?
H11A C115 H11B 109.5 . . ?
H11A C115 H11C 109.5 . . ?
H11B C115 H11C 109.5 . . ?
C67 C68B H68B 113.1 . . ?
C67 C68B C70B 106.3(16) . . ?
C69B C68B C67 108.6(12) . . ?
C69B C68B H68B 113.1 . . ?
C69B C68B C70B 101.9(16) . . ?
C70B C68B H68B 113.1 . . ?
C26 C27 C28 120.21(19) . . ?
C26 C27 H27 119.9 . . ?
C28 C27 H27 119.9 . . ?
C48 C49 H49 106.7 . . ?
C48 C49 C50 111.5(2) . . ?
C48 C49 C51 113.3(2) . . ?
C50 C49 H49 106.7 . . ?
C50 C49 C51 111.6(3) . . ?
C51 C49 H49 106.7 . . ?
C98 C99 H99 107.0 . . ?
C98 C99 C101 110.0(3) . . ?
C100 C99 C98 114.2(2) . . ?
C100 C99 H99 107.0 . . ?
C100 C99 C101 111.3(3) . . ?
C101 C99 H99 107.0 . . ?
C01F C02X H02X 119.2 . . ?
C02P C02X C01F 121.6(2) . . ?
C02P C02X H02X 119.2 . . ?
C33 C35 H35A 109.5 . . ?
C33 C35 H35B 109.5 . . ?
C33 C35 H35C 109.5 . . ?
H35A C35 H35B 109.5 . . ?
H35A C35 H35C 109.5 . . ?
H35B C35 H35C 109.5 . . ?
C110 C111 H111 107.6 . . ?
C110 C111 C112 112.7(2) . . ?
C110 C111 C113 112.2(3) . . ?
C112 C111 H111 107.6 . . ?
C113 C111 H111 107.6 . . ?
C113 C111 C112 109.0(3) . . ?
C63 C64 H64 119.3 . . ?
C65 C64 C63 121.4(2) . . ?
C65 C64 H64 119.3 . . ?
C67 C66 H66 119.3 . . ?
C65 C66 C67 121.5(2) . . ?
C65 C66 H66 119.3 . . ?
C01O C032 H03A 109.5 . . ?
C01O C032 H03B 109.5 . . ?
C01O C032 H03C 109.5 . . ?
H03A C032 H03B 109.5 . . ?
H03A C032 H03C 109.5 . . ?
H03B C032 H03C 109.5 . . ?
C64 C65 C66 120.4(2) . . ?
C64 C65 H65 119.8 . . ?
C66 C65 H65 119.8 . . ?
C21 C23 H23A 109.5 . . ?
C21 C23 H23B 109.5 . . ?
C21 C23 H23C 109.5 . . ?
H23A C23 H23B 109.5 . . ?
H23A C23 H23C 109.5 . . ?
H23B C23 H23C 109.5 . . ?
C01O C035 H03D 109.5 . . ?
C01O C035 H03E 109.5 . . ?
C01O C035 H03F 109.5 . . ?
H03D C035 H03E 109.5 . . ?
H03D C035 H03F 109.5 . . ?
H03E C035 H03F 109.5 . . ?
C80 C82 H82A 109.5 . . ?
C80 C82 H82B 109.5 . . ?
C80 C82 H82C 109.5 . . ?
H82A C82 H82B 109.5 . . ?
H82A C82 H82C 109.5 . . ?
H82B C82 H82C 109.5 . . ?
C52 C53 H53A 109.5 . . ?
C52 C53 H53B 109.5 . . ?
C52 C53 H53C 109.5 . . ?
H53A C53 H53B 109.5 . . ?
H53A C53 H53C 109.5 . . ?
H53B C53 H53C 109.5 . . ?
C114 C116 H11D 109.5 . . ?
C114 C116 H11E 109.5 . . ?
C114 C116 H11F 109.5 . . ?
H11D C116 H11E 109.5 . . ?
H11D C116 H11F 109.5 . . ?
H11E C116 H11F 109.5 . . ?
C83 C84 H84A 109.5 . . ?
C83 C84 H84B 109.5 . . ?
C83 C84 H84C 109.5 . . ?
H84A C84 H84B 109.5 . . ?
H84A C84 H84C 109.5 . . ?
H84B C84 H84C 109.5 . . ?
C106 C107 H107 119.0 . . ?
C108 C107 C106 121.9(2) . . ?
C108 C107 H107 119.0 . . ?
C110 C109 H109 119.2 . . ?
C108 C109 C110 121.6(2) . . ?
C108 C109 H109 119.2 . . ?
C18 C19 H19A 109.5 . . ?
C18 C19 H19B 109.5 . . ?
C18 C19 H19C 109.5 . . ?
H19A C19 H19B 109.5 . . ?
H19A C19 H19C 109.5 . . ?
H19B C19 H19C 109.5 . . ?
C102 C103 H10A 109.5 . . ?
C102 C103 H10B 109.5 . . ?
C102 C103 H10C 109.5 . . ?
H10A C103 H10B 109.5 . . ?
H10A C103 H10C 109.5 . . ?
H10B C103 H10C 109.5 . . ?
C83 C85 H85A 109.5 . . ?
C83 C85 H85B 109.5 . . ?
C83 C85 H85C 109.5 . . ?
H85A C85 H85B 109.5 . . ?
H85A C85 H85C 109.5 . . ?
H85B C85 H85C 109.5 . . ?
C02F C03F H03G 109.5 . . ?
C02F C03F H03H 109.5 . . ?
C02F C03F H03I 109.5 . . ?
H03G C03F H03H 109.5 . . ?
H03G C03F H03I 109.5 . . ?
H03H C03F H03I 109.5 . . ?
C18 C20 H20A 109.5 . . ?
C18 C20 H20B 109.5 . . ?
C18 C20 H20C 109.5 . . ?
H20A C20 H20B 109.5 . . ?
H20A C20 H20C 109.5 . . ?
H20B C20 H20C 109.5 . . ?
C107 C108 C109 120.6(2) . . ?
C107 C108 H108 119.7 . . ?
C109 C108 H108 119.7 . . ?
C102 C104 H10D 109.5 . . ?
C102 C104 H10E 109.5 . . ?
C102 C104 H10F 109.5 . . ?
H10D C104 H10E 109.5 . . ?
H10D C104 H10F 109.5 . . ?
H10E C104 H10F 109.5 . . ?
C02F C03J H03J 109.5 . . ?
C02F C03J H03K 109.5 . . ?
C02F C03J H03L 109.5 . . ?
H03J C03J H03K 109.5 . . ?
H03J C03J H03L 109.5 . . ?
H03K C03J H03L 109.5 . . ?
C52 C54 H54A 109.5 . . ?
C52 C54 H54B 109.5 . . ?
C52 C54 H54C 109.5 . . ?
H54A C54 H54B 109.5 . . ?
H54A C54 H54C 109.5 . . ?
H54B C54 H54C 109.5 . . ?
C111 C112 H11G 109.5 . . ?
C111 C112 H11H 109.5 . . ?
C111 C112 H11I 109.5 . . ?
H11G C112 H11H 109.5 . . ?
H11G C112 H11I 109.5 . . ?
H11H C112 H11I 109.5 . . ?
C30 C31 H31A 109.5 . . ?
C30 C31 H31B 109.5 . . ?
C30 C31 H31C 109.5 . . ?
H31A C31 H31B 109.5 . . ?
H31A C31 H31C 109.5 . . ?
H31B C31 H31C 109.5 . . ?
C30 C32 H32A 109.5 . . ?
C30 C32 H32B 109.5 . . ?
C30 C32 H32C 109.5 . . ?
H32A C32 H32B 109.5 . . ?
H32A C32 H32C 109.5 . . ?
H32B C32 H32C 109.5 . . ?
C99 C100 H10G 109.5 . . ?
C99 C100 H10H 109.5 . . ?
C99 C100 H10I 109.5 . . ?
H10G C100 H10H 109.5 . . ?
H10G C100 H10I 109.5 . . ?
H10H C100 H10I 109.5 . . ?
C111 C113 H11J 109.5 . . ?
C111 C113 H11K 109.5 . . ?
C111 C113 H11L 109.5 . . ?
H11J C113 H11K 109.5 . . ?
H11J C113 H11L 109.5 . . ?
H11K C113 H11L 109.5 . . ?
C49 C50 H50A 109.5 . . ?
C49 C50 H50B 109.5 . . ?
C49 C50 H50C 109.5 . . ?
H50A C50 H50B 109.5 . . ?
H50A C50 H50C 109.5 . . ?
H50B C50 H50C 109.5 . . ?
C68B C69B H69A 109.5 . . ?
C68B C69B H69B 109.5 . . ?
C68B C69B H69C 109.5 . . ?
H69A C69B H69B 109.5 . . ?
H69A C69B H69C 109.5 . . ?
H69B C69B H69C 109.5 . . ?
C70 C69 H69D 109.5 . . ?
C70 C69 H69E 109.5 . . ?
C70 C69 H69F 109.5 . . ?
H69D C69 H69E 109.5 . . ?
H69D C69 H69F 109.5 . . ?
H69E C69 H69F 109.5 . . ?
C70 C68 H68A 109.5 . . ?
C70 C68 H68C 109.5 . . ?
C70 C68 H68D 109.5 . . ?
H68A C68 H68C 109.5 . . ?
H68A C68 H68D 109.5 . . ?
H68C C68 H68D 109.5 . . ?
C99 C101 H10J 109.5 . . ?
C99 C101 H10K 109.5 . . ?
C99 C101 H10L 109.5 . . ?
H10J C101 H10K 109.5 . . ?
H10J C101 H10L 109.5 . . ?
H10K C101 H10L 109.5 . . ?
C49 C51 H51A 109.5 . . ?
C49 C51 H51B 109.5 . . ?
C49 C51 H51C 109.5 . . ?
H51A C51 H51B 109.5 . . ?
H51A C51 H51C 109.5 . . ?
H51B C51 H51C 109.5 . . ?
C68B C70B H70A 109.5 . . ?
C68B C70B H70B 109.5 . . ?
C68B C70B H70C 109.5 . . ?
H70A C70B H70B 109.5 . . ?
H70A C70B H70C 109.5 . . ?
H70B C70B H70C 109.5 . . ?
C67 C68A H68E 104.2 . . ?
C70A C68A C67 116.9(9) . . ?
C70A C68A H68E 104.2 . . ?
C70A C68A C69A 112.6(10) . . ?
C69A C68A C67 112.9(8) . . ?
C69A C68A H68E 104.2 . . ?
C68A C70A H70D 109.5 . . ?
C68A C70A H70E 109.5 . . ?
C68A C70A H70F 109.5 . . ?
H70D C70A H70E 109.5 . . ?
H70D C70A H70F 109.5 . . ?
H70E C70A H70F 109.5 . . ?
C68A C69A H69G 109.5 . . ?
C68A C69A H69H 109.5 . . ?
C68A C69A H69I 109.5 . . ?
H69G C69A H69H 109.5 . . ?
H69G C69A H69I 109.5 . . ?
H69H C69A H69I 109.5 . . ?
H1AA C1A H1AB 109.5 . . ?
H1AA C1A H1AC 109.5 . . ?
H1AB C1A H1AC 109.5 . . ?
C1C C1A H1AA 109.5 . . ?
C1C C1A H1AB 109.5 . . ?
C1C C1A H1AC 109.5 . . ?
H1BA C1B H1BB 109.5 . . ?
H1BA C1B H1BC 109.5 . . ?
H1BB C1B H1BC 109.5 . . ?
C1C C1B H1BA 109.5 . . ?
C1C C1B H1BB 109.5 . . ?
C1C C1B H1BC 109.5 . . ?
C63 C1C C1A 98.4(17) . . ?
C63 C1C H1C 110.6 . . ?
C1A C1C H1C 110.6 . . ?
C1B C1C C63 119.1(12) . . ?
C1B C1C C1A 106.7(14) . . ?
C1B C1C H1C 110.6 . . ?

loop_
_geom_bond_atom_site_label_1
_geom_bond_atom_site_label_2
_geom_bond_distance
_geom_bond_site_symmetry_2
_geom_bond_publ_flag
P1 P2 2.0516(5) . ?
P1 N1 1.8163(12) . ?
P4 P3 2.0436(6) . ?
P4 N7 1.8100(12) . ?
P2 N3 1.7307(12) . ?
P3 N5 1.7229(12) . ?
N7 C4 1.3868(18) . ?
N7 C74 1.4408(19) . ?
N1 C1 1.3885(17) . ?
N1 C12 1.4422(19) . ?
N3 C2 1.3828(18) . ?
N3 C00M 1.4525(18) . ?
N2 C1 1.2819(19) . ?
N2 C24 1.4162(19) . ?
N4 C2 1.2837(18) . ?
N4 C43 1.427(2) . ?
N8 C4 1.2866(19) . ?
N8 C62 1.416(2) . ?
N5 C3 1.384(2) . ?
N5 C105 1.4590(19) . ?
N6 C3 1.2807(18) . ?
N6 C93 1.416(2) . ?
C2 C36 1.4939(19) . ?
C5 C1 1.4879(19) . ?
C5 C6 1.377(2) . ?
C5 C11 1.403(2) . ?
C4 C55 1.4907(19) . ?
C36 C41 1.365(2) . ?
C36 C37 1.369(2) . ?
C55 C60 1.377(2) . ?
C55 C56 1.393(2) . ?
C3 C86 1.4965(19) . ?
C86 C91 1.362(2) . ?
C86 C87 1.375(2) . ?
C74 C75 1.403(2) . ?
C74 C79 1.413(2) . ?
C00M C01B 1.399(2) . ?
C00M C01F 1.396(2) . ?
C12 C13 1.408(2) . ?
C12 C17 1.406(2) . ?
C60 H60 0.9300 . ?
C60 C59 1.386(2) . ?
C24 C25 1.396(2) . ?
C24 C29 1.415(2) . ?
C6 H6 0.9300 . ?
C6 C7 1.388(2) . ?
C43 C44 1.389(3) . ?
C43 C48 1.398(3) . ?
C56 H56 0.9300 . ?
C56 C57 1.387(2) . ?
C93 C94 1.405(3) . ?
C93 C98 1.405(3) . ?
C62 C63 1.402(3) . ?
C62 C67 1.403(3) . ?
C8 C7 1.384(3) . ?
C8 C10 1.366(3) . ?
C8 C9 1.516(2) . ?
C25 C33 1.513(2) . ?
C25 C26 1.404(2) . ?
C7 H7 0.9300 . ?
C41 H41 0.9300 . ?
C41 C40 1.395(2) . ?
C11 H11 0.9300 . ?
C11 C10 1.387(2) . ?
C75 C76 1.401(3) . ?
C75 C83 1.507(3) . ?
C58 C57 1.378(3) . ?
C58 C59 1.385(3) . ?
C58 C61 1.508(2) . ?
C105 C106 1.387(3) . ?
C105 C110 1.405(3) . ?
C39 C40 1.360(3) . ?
C39 C38 1.367(3) . ?
C39 C42 1.511(2) . ?
C79 C80 1.509(3) . ?
C79 C78 1.396(3) . ?
C13 C21 1.510(3) . ?
C13 C14 1.392(3) . ?
C57 H57 0.9300 . ?
C94 C95 1.396(3) . ?
C94 C102 1.497(3) . ?
C59 H59 0.9300 . ?
C17 C16 1.403(3) . ?
C17 C18 1.500(3) . ?
C89 C90 1.372(3) . ?
C89 C88 1.351(3) . ?
C89 C92 1.522(2) . ?
C01B C02F 1.516(3) . ?
C01B C02K 1.394(3) . ?
C91 H91 0.9300 . ?
C91 C90 1.403(2) . ?
C10 H10 0.9300 . ?
C33 H33 0.9800 . ?
C33 C34 1.529(3) . ?
C33 C35 1.529(3) . ?
C01F C01O 1.507(3) . ?
C01F C02X 1.399(3) . ?
C44 C45 1.411(3) . ?
C44 C52 1.508(3) . ?
C29 C30 1.516(3) . ?
C29 C28 1.387(3) . ?
C80 H80 0.9800 . ?
C80 C81 1.547(3) . ?
C80 C82 1.537(3) . ?
C40 H40 0.9300 . ?
C90 H90 0.9300 . ?
C21 H21 0.9800 . ?
C21 C22 1.533(3) . ?
C21 C23 1.544(3) . ?
C114 H114 0.9800 . ?
C114 C106 1.512(3) . ?
C114 C115 1.533(3) . ?
C114 C116 1.533(3) . ?
C63 C70 1.486(11) . ?
C63 C64 1.395(3) . ?
C63 C1C 1.552(14) . ?
C01O H01O 0.9800 . ?
C01O C032 1.521(3) . ?
C01O C035 1.545(3) . ?
C48 C47 1.393(3) . ?
C48 C49 1.506(3) . ?
C106 C107 1.400(3) . ?
C37 H37 0.9300 . ?
C37 C38 1.388(3) . ?
C76 H76 0.9300 . ?
C76 C77 1.351(4) . ?
C83 H83 0.9800 . ?
C83 C84 1.538(3) . ?
C83 C85 1.526(3) . ?
C87 H87 0.9300 . ?
C87 C88 1.396(3) . ?
C16 H16 0.9300 . ?
C16 C15 1.360(3) . ?
C15 H15 0.9300 . ?
C15 C14 1.359(3) . ?
C14 H14 0.9300 . ?
C96 H96 0.9300 . ?
C96 C95 1.362(4) . ?
C96 C97 1.350(4) . ?
C26 H26 0.9300 . ?
C26 C27 1.364(3) . ?
C38 H38 0.9300 . ?
C67 C68B 1.524(12) . ?
C67 C66 1.394(3) . ?
C67 C68A 1.519(8) . ?
C110 C111 1.498(3) . ?
C110 C109 1.394(3) . ?
C98 C97 1.397(3) . ?
C98 C99 1.508(3) . ?
C95 H95 0.9300 . ?
C47 H47 0.9300 . ?
C47 C46 1.363(4) . ?
C102 H102 0.9800 . ?
C102 C103 1.538(3) . ?
C102 C104 1.543(3) . ?
C18 H18 0.9800 . ?
C18 C19 1.532(3) . ?
C18 C20 1.537(3) . ?
C9 H9A 0.9600 . ?
C9 H9B 0.9600 . ?
C9 H9C 0.9600 . ?
C88 H88 0.9300 . ?
C46 H46 0.9300 . ?
C46 C45 1.351(4) . ?
C77 H77 0.9300 . ?
C77 C78 1.374(4) . ?
C78 H78 0.9300 . ?
C97 H97 0.9300 . ?
C30 H30 0.9800 . ?
C30 C31 1.517(3) . ?
C30 C32 1.508(4) . ?
C02F H02F 0.9800 . ?
C02F C03F 1.525(3) . ?
C02F C03J 1.532(4) . ?
C45 H45 0.9300 . ?
C52 H52 0.9800 . ?
C52 C53 1.523(3) . ?
C52 C54 1.534(3) . ?
C61 H61A 0.9600 . ?
C61 H61B 0.9600 . ?
C61 H61C 0.9600 . ?
C81 H81A 0.9600 . ?
C81 H81B 0.9600 . ?
C81 H81C 0.9600 . ?
C02K H02K 0.9300 . ?
C02K C02P 1.366(4) . ?
C92 H92A 0.9600 . ?
C92 H92B 0.9600 . ?
C92 H92C 0.9600 . ?
C28 H28 0.9300 . ?
C28 C27 1.369(3) . ?
C70 H70 0.9800 . ?
C70 C69 1.498(12) . ?
C70 C68 1.489(12) . ?
C42 H42A 0.9600 . ?
C42 H42B 0.9600 . ?
C42 H42C 0.9600 . ?
C02P H02P 0.9300 . ?
C02P C02X 1.363(4) . ?
C34 H34A 0.9600 . ?
C34 H34B 0.9600 . ?
C34 H34C 0.9600 . ?
C22 H22A 0.9600 . ?
C22 H22B 0.9600 . ?
C22 H22C 0.9600 . ?
C115 H11A 0.9600 . ?
C115 H11B 0.9600 . ?
C115 H11C 0.9600 . ?
C68B H68B 0.9800 . ?
C68B C69B 1.506(13) . ?
C68B C70B 1.64(3) . ?
C27 H27 0.9300 . ?
C49 H49 0.9800 . ?
C49 C50 1.514(4) . ?
C49 C51 1.518(4) . ?
C99 H99 0.9800 . ?
C99 C100 1.505(4) . ?
C99 C101 1.518(4) . ?
C02X H02X 0.9300 . ?
C35 H35A 0.9600 . ?
C35 H35B 0.9600 . ?
C35 H35C 0.9600 . ?
C111 H111 0.9800 . ?
C111 C112 1.541(4) . ?
C111 C113 1.512(4) . ?
C64 H64 0.9300 . ?
C64 C65 1.357(4) . ?
C66 H66 0.9300 . ?
C66 C65 1.370(4) . ?
C032 H03A 0.9600 . ?
C032 H03B 0.9600 . ?
C032 H03C 0.9600 . ?
C65 H65 0.9300 . ?
C23 H23A 0.9600 . ?
C23 H23B 0.9600 . ?
C23 H23C 0.9600 . ?
C035 H03D 0.9600 . ?
C035 H03E 0.9600 . ?
C035 H03F 0.9600 . ?
C82 H82A 0.9600 . ?
C82 H82B 0.9600 . ?
C82 H82C 0.9600 . ?
C53 H53A 0.9600 . ?
C53 H53B 0.9600 . ?
C53 H53C 0.9600 . ?
C116 H11D 0.9600 . ?
C116 H11E 0.9600 . ?
C116 H11F 0.9600 . ?
C84 H84A 0.9600 . ?
C84 H84B 0.9600 . ?
C84 H84C 0.9600 . ?
C107 H107 0.9300 . ?
C107 C108 1.342(4) . ?
C109 H109 0.9300 . ?
C109 C108 1.367(4) . ?
C19 H19A 0.9600 . ?
C19 H19B 0.9600 . ?
C19 H19C 0.9600 . ?
C103 H10A 0.9600 . ?
C103 H10B 0.9600 . ?
C103 H10C 0.9600 . ?
C85 H85A 0.9600 . ?
C85 H85B 0.9600 . ?
C85 H85C 0.9600 . ?
C03F H03G 0.9600 . ?
C03F H03H 0.9600 . ?
C03F H03I 0.9600 . ?
C20 H20A 0.9600 . ?
C20 H20B 0.9600 . ?
C20 H20C 0.9600 . ?
C108 H108 0.9300 . ?
C104 H10D 0.9600 . ?
C104 H10E 0.9600 . ?
C104 H10F 0.9600 . ?
C03J H03J 0.9600 . ?
C03J H03K 0.9600 . ?
C03J H03L 0.9600 . ?
C54 H54A 0.9600 . ?
C54 H54B 0.9600 . ?
C54 H54C 0.9600 . ?
C112 H11G 0.9600 . ?
C112 H11H 0.9600 . ?
C112 H11I 0.9600 . ?
C31 H31A 0.9600 . ?
C31 H31B 0.9600 . ?
C31 H31C 0.9600 . ?
C32 H32A 0.9600 . ?
C32 H32B 0.9600 . ?
C32 H32C 0.9600 . ?
C100 H10G 0.9600 . ?
C100 H10H 0.9600 . ?
C100 H10I 0.9600 . ?
C113 H11J 0.9600 . ?
C113 H11K 0.9600 . ?
C113 H11L 0.9600 . ?
C50 H50A 0.9600 . ?
C50 H50B 0.9600 . ?
C50 H50C 0.9600 . ?
C69B H69A 0.9600 . ?
C69B H69B 0.9600 . ?
C69B H69C 0.9600 . ?
C69 H69D 0.9600 . ?
C69 H69E 0.9600 . ?
C69 H69F 0.9600 . ?
C68 H68A 0.9600 . ?
C68 H68C 0.9600 . ?
C68 H68D 0.9600 . ?
C101 H10J 0.9600 . ?
C101 H10K 0.9600 . ?
C101 H10L 0.9600 . ?
C51 H51A 0.9600 . ?
C51 H51B 0.9600 . ?
C51 H51C 0.9600 . ?
C70B H70A 0.9600 . ?
C70B H70B 0.9600 . ?
C70B H70C 0.9600 . ?
C68A H68E 0.9800 . ?
C68A C70A 1.503(13) . ?
C68A C69A 1.518(9) . ?
C70A H70D 0.9600 . ?
C70A H70E 0.9600 . ?
C70A H70F 0.9600 . ?
C69A H69G 0.9600 . ?
C69A H69H 0.9600 . ?
C69A H69I 0.9600 . ?
C1A H1AA 0.9600 . ?
C1A H1AB 0.9600 . ?
C1A H1AC 0.9600 . ?
C1A C1C 1.59(3) . ?
C1B H1BA 0.9600 . ?
C1B H1BB 0.9600 . ?
C1B H1BC 0.9600 . ?
C1B C1C 1.507(16) . ?
C1C H1C 0.9800 . ?

loop_
_geom_torsion_atom_site_label_1
_geom_torsion_atom_site_label_2
_geom_torsion_atom_site_label_3
_geom_torsion_atom_site_label_4
_geom_torsion
_geom_torsion_site_symmetry_1
_geom_torsion_site_symmetry_2
_geom_torsion_site_symmetry_3
_geom_torsion_site_symmetry_4
_geom_torsion_publ_flag
P1 P2 N3 C2 0.16(14) . . . . ?
P1 P2 N3 C00M -175.37(10) . . . . ?
P1 N1 C1 N2 25.32(16) . . . . ?
P1 N1 C1 C5 -149.18(11) . . . . ?
P1 N1 C12 C13 70.03(18) . . . . ?
P1 N1 C12 C17 -105.90(15) . . . . ?
P4 P3 N5 C3 -0.62(15) . . . . ?
P4 P3 N5 C105 173.30(11) . . . . ?
P4 N7 C4 N8 -21.85(17) . . . . ?
P4 N7 C4 C55 153.53(11) . . . . ?
P4 N7 C74 C75 105.31(15) . . . . ?
P4 N7 C74 C79 -70.25(17) . . . . ?
P2 P1 N1 C1 -132.77(9) . . . . ?
P2 P1 N1 C12 38.47(13) . . . . ?
P2 N3 C2 N4 -4.0(2) . . . . ?
P2 N3 C2 C36 171.17(11) . . . . ?
P2 N3 C00M C01B 86.04(17) . . . . ?
P2 N3 C00M C01F -91.83(15) . . . . ?
P3 P4 N7 C4 135.50(9) . . . . ?
P3 P4 N7 C74 -36.23(13) . . . . ?
P3 N5 C3 N6 6.4(2) . . . . ?
P3 N5 C3 C86 -169.35(12) . . . . ?
P3 N5 C105 C106 86.60(17) . . . . ?
P3 N5 C105 C110 -89.04(17) . . . . ?
N7 C4 C55 C60 -46.8(2) . . . . ?
N7 C4 C55 C56 136.34(15) . . . . ?
N7 C74 C75 C76 -176.60(14) . . . . ?
N7 C74 C75 C83 1.0(2) . . . . ?
N7 C74 C79 C80 -1.0(2) . . . . ?
N7 C74 C79 C78 176.81(14) . . . . ?
N1 C12 C13 C21 1.1(2) . . . . ?
N1 C12 C13 C14 -177.94(14) . . . . ?
N1 C12 C17 C16 178.54(14) . . . . ?
N1 C12 C17 C18 0.1(2) . . . . ?
N3 C2 C36 C41 -100.16(19) . . . . ?
N3 C2 C36 C37 79.5(2) . . . . ?
N3 C00M C01B C02F -1.0(3) . . . . ?
N3 C00M C01B C02K -178.75(18) . . . . ?
N3 C00M C01F C01O 1.3(2) . . . . ?
N3 C00M C01F C02X 179.53(17) . . . . ?
N2 C24 C25 C33 -6.9(3) . . . . ?
N2 C24 C25 C26 172.50(16) . . . . ?
N2 C24 C29 C30 7.0(3) . . . . ?
N2 C24 C29 C28 -173.41(17) . . . . ?
N4 C2 C36 C41 74.5(2) . . . . ?
N4 C2 C36 C37 -105.8(2) . . . . ?
N4 C43 C44 C45 -174.28(15) . . . . ?
N4 C43 C44 C52 4.0(2) . . . . ?
N4 C43 C48 C47 172.83(16) . . . . ?
N4 C43 C48 C49 -4.6(3) . . . . ?
N8 C4 C55 C60 128.12(18) . . . . ?
N8 C4 C55 C56 -48.8(2) . . . . ?
N8 C62 C63 C70 4.4(10) . . . . ?
N8 C62 C63 C64 178.25(19) . . . . ?
N8 C62 C63 C1C -5.5(9) . . . . ?
N8 C62 C67 C68B -5.3(9) . . . . ?
N8 C62 C67 C66 -177.18(19) . . . . ?
N8 C62 C67 C68A 1.1(6) . . . . ?
N5 C3 C86 C91 91.71(19) . . . . ?
N5 C3 C86 C87 -87.3(2) . . . . ?
N5 C105 C106 C114 1.8(3) . . . . ?
N5 C105 C106 C107 -177.33(17) . . . . ?
N5 C105 C110 C111 -0.1(3) . . . . ?
N5 C105 C110 C109 177.83(19) . . . . ?
N6 C3 C86 C91 -83.6(2) . . . . ?
N6 C3 C86 C87 97.4(2) . . . . ?
N6 C93 C94 C95 172.24(16) . . . . ?
N6 C93 C94 C102 -5.7(2) . . . . ?
N6 C93 C98 C97 -172.02(17) . . . . ?
N6 C93 C98 C99 5.8(3) . . . . ?
C2 N3 C00M C01B -89.62(18) . . . . ?
C2 N3 C00M C01F 92.51(19) . . . . ?
C2 N4 C43 C44 -103.54(19) . . . . ?
C2 N4 C43 C48 83.8(2) . . . . ?
C2 C36 C41 C40 179.09(17) . . . . ?
C2 C36 C37 C38 -179.80(18) . . . . ?
C5 C6 C7 C8 1.4(3) . . . . ?
C5 C11 C10 C8 1.3(3) . . . . ?
C1 N1 C12 C13 -119.83(16) . . . . ?
C1 N1 C12 C17 64.24(19) . . . . ?
C1 N2 C24 C25 74.6(2) . . . . ?
C1 N2 C24 C29 -112.35(19) . . . . ?
C1 C5 C6 C7 175.91(15) . . . . ?
C1 C5 C11 C10 -177.19(15) . . . . ?
C4 N7 C74 C75 -65.47(19) . . . . ?
C4 N7 C74 C79 118.98(16) . . . . ?
C4 N8 C62 C63 109.7(2) . . . . ?
C4 N8 C62 C67 -75.9(2) . . . . ?
C4 C55 C60 C59 -177.98(16) . . . . ?
C4 C55 C56 C57 178.44(15) . . . . ?
C36 C41 C40 C39 1.0(3) . . . . ?
C36 C37 C38 C39 0.5(3) . . . . ?
C55 C60 C59 C58 -0.1(3) . . . . ?
C55 C56 C57 C58 -0.9(3) . . . . ?
C3 N5 C105 C106 -99.3(2) . . . . ?
C3 N5 C105 C110 85.0(2) . . . . ?
C3 N6 C93 C94 99.1(2) . . . . ?
C3 N6 C93 C98 -88.8(2) . . . . ?
C3 C86 C91 C90 -178.48(17) . . . . ?
C3 C86 C87 C88 178.1(2) . . . . ?
C86 C91 C90 C89 -0.9(3) . . . . ?
C86 C87 C88 C89 1.6(4) . . . . ?
C74 N7 C4 N8 150.15(15) . . . . ?
C74 N7 C4 C55 -34.5(2) . . . . ?
C74 C75 C76 C77 -0.1(3) . . . . ?
C74 C75 C83 C84 -121.7(2) . . . . ?
C74 C75 C83 C85 115.0(2) . . . . ?
C74 C79 C80 C81 110.5(2) . . . . ?
C74 C79 C80 C82 -126.68(19) . . . . ?
C74 C79 C78 C77 -0.2(3) . . . . ?
C00M N3 C2 N4 171.28(14) . . . . ?
C00M N3 C2 C36 -13.5(2) . . . . ?
C00M C01B C02F C03F -102.6(2) . . . . ?
C00M C01B C02F C03J 133.9(2) . . . . ?
C00M C01B C02K C02P -0.1(4) . . . . ?
C00M C01F C01O C032 101.1(2) . . . . ?
C00M C01F C01O C035 -134.27(19) . . . . ?
C00M C01F C02X C02P -1.5(4) . . . . ?
C12 N1 C1 N2 -146.48(15) . . . . ?
C12 N1 C1 C5 39.0(2) . . . . ?
C12 C13 C21 C22 127.41(19) . . . . ?
C12 C13 C21 C23 -108.5(2) . . . . ?
C12 C13 C14 C15 0.2(3) . . . . ?
C12 C17 C16 C15 -1.5(3) . . . . ?
C12 C17 C18 C19 -114.6(2) . . . . ?
C12 C17 C18 C20 121.9(2) . . . . ?
C60 C55 C56 C57 1.5(2) . . . . ?
C24 N2 C1 N1 -166.53(14) . . . . ?
C24 N2 C1 C5 7.6(3) . . . . ?
C24 C25 C33 C34 -125.11(19) . . . . ?
C24 C25 C33 C35 109.4(2) . . . . ?
C24 C25 C26 C27 0.1(3) . . . . ?
C24 C29 C30 C31 148.7(2) . . . . ?
C24 C29 C30 C32 -82.5(3) . . . . ?
C24 C29 C28 C27 1.0(3) . . . . ?
C6 C5 C1 N1 46.0(2) . . . . ?
C6 C5 C1 N2 -127.87(17) . . . . ?
C6 C5 C11 C10 -1.5(2) . . . . ?
C43 N4 C2 N3 -172.59(16) . . . . ?
C43 N4 C2 C36 12.6(3) . . . . ?
C43 C44 C45 C46 2.2(3) . . . . ?
C43 C44 C52 C53 -107.4(2) . . . . ?
C43 C44 C52 C54 128.9(2) . . . . ?
C43 C48 C47 C46 0.9(3) . . . . ?
C43 C48 C49 C50 92.2(3) . . . . ?
C43 C48 C49 C51 -140.9(3) . . . . ?
C56 C55 C60 C59 -1.0(3) . . . . ?
C93 N6 C3 N5 173.95(15) . . . . ?
C93 N6 C3 C86 -10.7(3) . . . . ?
C93 C94 C95 C96 -1.0(3) . . . . ?
C93 C94 C102 C103 -128.0(2) . . . . ?
C93 C94 C102 C104 106.6(2) . . . . ?
C93 C98 C97 C96 0.1(3) . . . . ?
C93 C98 C99 C100 139.0(3) . . . . ?
C93 C98 C99 C101 -95.0(3) . . . . ?
C62 N8 C4 N7 168.08(14) . . . . ?
C62 N8 C4 C55 -7.0(3) . . . . ?
C62 C63 C70 C69 -153.4(11) . . . . ?
C62 C63 C70 C68 66(2) . . . . ?
C62 C63 C64 C65 -2.3(4) . . . . ?
C62 C63 C1C C1A 97.9(19) . . . . ?
C62 C63 C1C C1B -147.5(15) . . . . ?
C62 C67 C68B C69B -86.2(17) . . . . ?
C62 C67 C68B C70B 164.8(12) . . . . ?
C62 C67 C66 C65 0.4(4) . . . . ?
C62 C67 C68A C70A 129.5(13) . . . . ?
C62 C67 C68A C69A -97.4(12) . . . . ?
C25 C24 C29 C30 -179.94(18) . . . . ?
C25 C24 C29 C28 -0.4(3) . . . . ?
C25 C26 C27 C28 0.5(4) . . . . ?
C7 C8 C10 C11 0.3(3) . . . . ?
C41 C36 C37 C38 -0.1(3) . . . . ?
C11 C5 C1 N1 -138.50(15) . . . . ?
C11 C5 C1 N2 47.7(2) . . . . ?
C11 C5 C6 C7 0.2(2) . . . . ?
C75 C74 C79 C80 -176.49(15) . . . . ?
C75 C74 C79 C78 1.3(2) . . . . ?
C75 C76 C77 C78 1.2(3) . . . . ?
C105 N5 C3 N6 -166.97(16) . . . . ?
C105 N5 C3 C86 17.2(2) . . . . ?
C105 C106 C107 C108 0.1(4) . . . . ?
C105 C110 C111 C112 -137.2(2) . . . . ?
C105 C110 C111 C113 99.4(3) . . . . ?
C105 C110 C109 C108 -1.1(4) . . . . ?
C79 C74 C75 C76 -1.1(2) . . . . ?
C79 C74 C75 C83 176.52(16) . . . . ?
C13 C12 C17 C16 2.7(2) . . . . ?
C13 C12 C17 C18 -175.78(17) . . . . ?
C57 C58 C59 C60 0.7(3) . . . . ?
C94 C93 C98 C97 0.0(3) . . . . ?
C94 C93 C98 C99 177.84(19) . . . . ?
C59 C58 C57 C56 -0.1(3) . . . . ?
C17 C12 C13 C21 177.00(15) . . . . ?
C17 C12 C13 C14 -2.1(2) . . . . ?
C17 C16 C15 C14 -0.3(3) . . . . ?
C01B C00M C01F C01O -176.43(17) . . . . ?
C01B C00M C01F C02X 1.8(3) . . . . ?
C01B C02K C02P C02X 0.3(5) . . . . ?
C91 C86 C87 C88 -0.9(3) . . . . ?
C10 C8 C7 C6 -1.6(3) . . . . ?
C33 C25 C26 C27 179.6(2) . . . . ?
C01F C00M C01B C02F 176.81(18) . . . . ?
C01F C00M C01B C02K -1.0(3) . . . . ?
C44 C43 C48 C47 0.3(3) . . . . ?
C44 C43 C48 C49 -177.12(18) . . . . ?
C29 C24 C25 C33 -179.64(16) . . . . ?
C29 C24 C25 C26 -0.2(3) . . . . ?
C29 C28 C27 C26 -1.2(4) . . . . ?
C80 C79 C78 C77 177.66(19) . . . . ?
C40 C39 C38 C37 -0.1(3) . . . . ?
C90 C89 C88 C87 -1.8(4) . . . . ?
C21 C13 C14 C15 -178.89(19) . . . . ?
C114 C106 C107 C108 -179.1(3) . . . . ?
C63 C62 C67 C68B 168.9(9) . . . . ?
C63 C62 C67 C66 -3.0(3) . . . . ?
C63 C62 C67 C68A 175.3(6) . . . . ?
C63 C64 C65 C66 -0.2(5) . . . . ?
C01O C01F C02X C02P 176.7(2) . . . . ?
C48 C43 C44 C45 -1.8(2) . . . . ?
C48 C43 C44 C52 176.48(16) . . . . ?
C48 C47 C46 C45 -0.6(4) . . . . ?
C106 C105 C110 C111 -175.6(2) . . . . ?
C106 C105 C110 C109 2.4(3) . . . . ?
C106 C107 C108 C109 1.1(5) . . . . ?
C37 C36 C41 C40 -0.6(3) . . . . ?
C76 C75 C83 C84 55.9(2) . . . . ?
C76 C75 C83 C85 -67.3(2) . . . . ?
C76 C77 C78 C79 -1.0(3) . . . . ?
C83 C75 C76 C77 -177.9(2) . . . . ?
C87 C86 C91 C90 0.6(3) . . . . ?
C16 C17 C18 C19 67.0(2) . . . . ?
C16 C17 C18 C20 -56.6(2) . . . . ?
C16 C15 C14 C13 0.9(3) . . . . ?
C14 C13 C21 C22 -53.5(2) . . . . ?
C14 C13 C21 C23 70.5(2) . . . . ?
C26 C25 C33 C34 55.5(2) . . . . ?
C26 C25 C33 C35 -70.0(2) . . . . ?
C38 C39 C40 C41 -0.6(3) . . . . ?
C67 C62 C63 C70 -169.9(10) . . . . ?
C67 C62 C63 C64 3.9(3) . . . . ?
C67 C62 C63 C1C -179.8(9) . . . . ?
C67 C66 C65 C64 1.2(5) . . . . ?
C110 C105 C106 C114 177.24(18) . . . . ?
C110 C105 C106 C107 -1.9(3) . . . . ?
C110 C109 C108 C107 -0.6(5) . . . . ?
C98 C93 C94 C95 0.4(2) . . . . ?
C98 C93 C94 C102 -177.56(17) . . . . ?
C95 C94 C102 C103 54.1(3) . . . . ?
C95 C94 C102 C104 -71.4(3) . . . . ?
C95 C96 C97 C98 -0.7(4) . . . . ?
C47 C48 C49 C50 -85.1(3) . . . . ?
C47 C48 C49 C51 41.7(3) . . . . ?
C47 C46 C45 C44 -1.0(4) . . . . ?
C102 C94 C95 C96 177.1(2) . . . . ?
C18 C17 C16 C15 177.0(2) . . . . ?
C9 C8 C7 C6 178.23(18) . . . . ?
C9 C8 C10 C11 -179.55(18) . . . . ?
C88 C89 C90 C91 1.4(3) . . . . ?
C78 C79 C80 C81 -67.2(2) . . . . ?
C78 C79 C80 C82 55.6(2) . . . . ?
C97 C96 C95 C94 1.1(4) . . . . ?
C97 C98 C99 C100 -43.2(4) . . . . ?
C97 C98 C99 C101 82.8(3) . . . . ?
C30 C29 C28 C27 -179.4(2) . . . . ?
C02F C01B C02K C02P -178.0(2) . . . . ?
C45 C44 C52 C53 70.8(2) . . . . ?
C45 C44 C52 C54 -52.9(3) . . . . ?
C52 C44 C45 C46 -176.1(2) . . . . ?
C61 C58 C57 C56 -179.72(18) . . . . ?
C61 C58 C59 C60 -179.77(19) . . . . ?
C02K C01B C02F C03F 75.1(3) . . . . ?
C02K C01B C02F C03J -48.4(3) . . . . ?
C02K C02P C02X C01F 0.5(5) . . . . ?
C92 C89 C90 C91 -180.0(2) . . . . ?
C92 C89 C88 C87 179.6(2) . . . . ?
C28 C29 C30 C31 -30.9(3) . . . . ?
C28 C29 C30 C32 97.9(3) . . . . ?
C70 C63 C64 C65 171.8(10) . . . . ?
C42 C39 C40 C41 -178.77(19) . . . . ?
C42 C39 C38 C37 178.0(2) . . . . ?
C115 C114 C106 C105 -103.9(2) . . . . ?
C115 C114 C106 C107 75.3(3) . . . . ?
C68B C67 C66 C65 -170.8(9) . . . . ?
C49 C48 C47 C46 178.4(2) . . . . ?
C99 C98 C97 C96 -177.7(2) . . . . ?
C02X C01F C01O C032 -77.1(3) . . . . ?
C02X C01F C01O C035 47.6(3) . . . . ?
C111 C110 C109 C108 177.0(3) . . . . ?
C64 C63 C70 C69 32.8(17) . . . . ?
C64 C63 C70 C68 -108.0(18) . . . . ?
C64 C63 C1C C1A -86.1(17) . . . . ?
C64 C63 C1C C1B 28(2) . . . . ?
C66 C67 C68B C69B 85.1(17) . . . . ?
C66 C67 C68B C70B -23.9(17) . . . . ?
C66 C67 C68A C70A -52.2(13) . . . . ?
C66 C67 C68A C69A 80.9(12) . . . . ?
C116 C114 C106 C105 131.5(2) . . . . ?
C116 C114 C106 C107 -49.4(3) . . . . ?
C109 C110 C111 C112 44.9(4) . . . . ?
C109 C110 C111 C113 -78.5(3) . . . . ?
C68A C67 C66 C65 -178.0(6) . . . . ?
C1C C63 C64 C65 -178.2(10) . . . . ?

loop_
_exptl_oxdiff_crystal_face_indexfrac_h
_exptl_oxdiff_crystal_face_indexfrac_k
_exptl_oxdiff_crystal_face_indexfrac_l
_exptl_oxdiff_crystal_face_x
_exptl_oxdiff_crystal_face_y
_exptl_oxdiff_crystal_face_z
-9.0069 3.9894 13.0152 -0.2962 -1.1696 -0.9522
-8.9970 3.9887 -13.0106 0.6550 -1.0345 -0.9323
9.0069 -3.9894 -13.0152 0.2962 1.1696 0.9522
11.0020 4.0043 0.9739 -0.1728 1.3863 0.1457
-2.9931 9.9870 -20.0427 0.8724 -0.2200 -1.2788
-3.0090 9.9882 21.9989 -0.6641 -0.4383 -1.3111
-11.0020 -4.0043 -0.9739 0.1728 -1.3863 -0.1457
3.0090 -9.9882 -21.9989 0.6641 0.4383 1.3111
-0.0004 14.9848 0.9600 0.1035 0.0699 -1.6971
2.9923 12.9897 21.9818 -0.7307 0.3248 -1.3237
9.0065 10.9953 -12.0552 0.3997 1.2395 -0.7448
3.0082 12.9885 -20.0597 0.8057 0.5431 -1.2915
-2.9923 -12.9897 -21.9818 0.7307 -0.3248 1.3237
-8.9967 -10.9961 -13.9706 0.5514 -1.1044 0.7648
-9.0065 -10.9953 12.0552 -0.3997 -1.2395 0.7448
-0.0004 0.0000 1.0010 -0.0366 -0.0052 -0.0008
0.0004 -0.0000 -1.0010 0.0366 0.0052 0.0008
-1.0010 -0.0007 2.0034 -0.0574 -0.1351 -0.0560
1.0010 0.0007 -2.0034 0.0574 0.1351 0.0560
-0.0008 -0.9989 2.0047 -0.0825 -0.0154 0.1116
0.9995 0.0008 2.0005 -0.0889 0.1143 0.0529
0.9995 0.9998 1.9978 -0.0796 0.1193 -0.0602
-0.9995 -0.9998 -1.9978 0.0796 -0.1193 0.0602
-0.9995 -0.0008 -2.0005 0.0889 -0.1143 -0.0529
0.0004 -1.9980 -0.9955 0.0179 -0.0048 0.2269
-0.0004 1.9980 0.9955 -0.0179 0.0048 -0.2269

loop_
_smtbx_masks_void_nr
_smtbx_masks_void_average_x
_smtbx_masks_void_average_y
_smtbx_masks_void_average_z
_smtbx_masks_void_volume
_smtbx_masks_void_count_electrons
_smtbx_masks_void_content
1 0.000 -0.661 0.000 711.0 64.4 '1.25 hexane'
2 0.002 0.022 0.249 22.6 1.5 '0.5 ?'
3 -0.285 -0.976 0.500 721.0 65.8 '1.25 hexane'
4 -0.002 -0.022 0.751 22.6 1.5 '0.5 ?'
5 -0.018 0.497 0.247 14.2 1.2 ?
6 0.018 0.503 0.753 14.2 1.2 ?
